data_4349490
loop_
_publ_author_name
'Zhang, Qiurui'
'Zhang, Wenjuan'
'Wang, Shengdong'
'Solan, Gregory A.'
'Liang, Tongling'
'Rajendran, Natesan Mannangatti'
'Sun, Wen-Hua'

_publ_section_title
;
 Sodium iminoquinolates with cubic and hexagonal prismatic motifs:
 synthesis, characterization and their catalytic behavior toward the ROP
 of rac-lactide
;
_journal_issue 9
_journal_name_full 'Inorganic Chemistry Frontiers'
_journal_page_first 1178
_journal_paper_doi 10.1039/C6QI00155F
_journal_volume 3
_journal_year 2016
_chemical_formula_moiety 'C160 H156 N16 Na4 O8'
_chemical_formula_sum 'C160 H156 N16 Na4 O8'
_chemical_formula_weight 2522.96
_space_group_crystal_system triclinic
_space_group_IT_number 2
_space_group_name_Hall '-P 1'
_space_group_name_H-M_alt 'P -1'
_atom_sites_solution_hydrogens mixed
_atom_sites_solution_primary direct
_audit_creation_date 2016-03-01
_audit_creation_method
;
Olex2 1.2
(compiled 2016.02.19 svn.r3266 for OlexSys, GUI svn.r5155)
;
_audit_update_record
;
2016-05-26 deposited with the CCDC.
2016-07-18 downloaded from the CCDC.
;
_cell_angle_alpha 70.678(3)
_cell_angle_beta 89.763(4)
_cell_angle_gamma 79.664(4)
_cell_formula_units_Z 2
_cell_length_a 16.0814(14)
_cell_length_b 19.4781(16)
_cell_length_c 25.689(2)
_cell_measurement_reflns_used 17756
_cell_measurement_temperature 173.1500
_cell_measurement_theta_max 27.4787
_cell_measurement_theta_min 1.1281
_cell_volume 7457.0(11)
_computing_cell_refinement 'CrystalClear (Rigaku Inc., 2007)'
_computing_data_collection 'CrystalClear (Rigaku Inc., 2007)'
_computing_data_reduction 'CrystalClear (Rigaku Inc., 2007)'
_computing_molecular_graphics 'Olex2 (Dolomanov et al., 2009)'
_computing_publication_material 'Olex2 (Dolomanov et al., 2009)'
_computing_structure_refinement 'XH (Sheldrick, 2008)'
_computing_structure_solution 'SIR2004 (Burla et al., 2007)'
_diffrn_ambient_temperature 173(2)
_diffrn_detector_area_resol_mean 28.5714
_diffrn_measured_fraction_theta_full 0.993
_diffrn_measured_fraction_theta_max 0.993
_diffrn_measurement_details
;
scan:
	Number of images: 360
	           Slice: -110.0000 - 70.0000
	     Image width: 0.5000
	        Exp time: 7.0000
	   Rotation axis: Omega
	           Omega: 0.0000
	             Chi: 45.0000
	             Phi: 180.0000
	             XTD: 45.0272
	          2theta: -20.1580
scan:
	Number of images: 270
	           Slice: -110.0000 - 25.0000
	     Image width: 0.5000
	        Exp time: 7.0000
	   Rotation axis: Omega
	           Omega: 0.0000
	             Chi: 45.0000
	             Phi: 270.0000
	             XTD: 45.0272
	          2theta: -20.1580
scan:
	Number of images: 186
	           Slice: -109.2500 - -16.2500
	     Image width: 0.5000
	        Exp time: 7.0000
	   Rotation axis: Omega
	           Omega: 0.0000
	             Chi: 45.0000
	             Phi: 0.0000
	             XTD: 45.0272
	          2theta: -20.1580
;
_diffrn_measurement_device
;
Saturn724+ (2x2 bin mode)
;
_diffrn_measurement_device_details
;
AFC10: Fixed Chi 2 circle
;
_diffrn_measurement_device_type 'MM007-HF CCD(Saturn 724+)'
_diffrn_measurement_method '\w scans at fixed \c = 45\%'
_diffrn_radiation_type MoK\a
_diffrn_radiation_wavelength 0.71073
_diffrn_reflns_av_R_equivalents 0.0569
_diffrn_reflns_av_unetI/netI 0.0784
_diffrn_reflns_Laue_measured_fraction_full 0.993
_diffrn_reflns_Laue_measured_fraction_max 0.993
_diffrn_reflns_limit_h_max 19
_diffrn_reflns_limit_h_min -17
_diffrn_reflns_limit_k_max 23
_diffrn_reflns_limit_k_min -23
_diffrn_reflns_limit_l_max 30
_diffrn_reflns_limit_l_min -30
_diffrn_reflns_number 59409
_diffrn_reflns_point_group_measured_fraction_full 0.993
_diffrn_reflns_point_group_measured_fraction_max 0.993
_diffrn_reflns_theta_full 25.199
_diffrn_reflns_theta_max 25.199
_diffrn_reflns_theta_min 1.545
_exptl_absorpt_coefficient_mu 0.080
_exptl_absorpt_correction_T_max 1.0000
_exptl_absorpt_correction_T_min 0.7390
_exptl_absorpt_correction_type multi-scan
_exptl_absorpt_process_details 'CrystalClear (Rigaku Inc., 2007)'
_exptl_crystal_colour yellow
_exptl_crystal_colour_primary yellow
_exptl_crystal_density_diffrn 1.124
_exptl_crystal_description block
_exptl_crystal_F_000 2672
_exptl_crystal_size_max 0.327
_exptl_crystal_size_mid 0.144
_exptl_crystal_size_min 0.037
_refine_diff_density_max 0.450
_refine_diff_density_min -0.394
_refine_diff_density_rms 0.057
_refine_ls_extinction_method none
_refine_ls_goodness_of_fit_ref 1.130
_refine_ls_hydrogen_treatment constr
_refine_ls_matrix_type full
_refine_ls_number_parameters 1725
_refine_ls_number_reflns 26701
_refine_ls_number_restraints 0
_refine_ls_restrained_S_all 1.130
_refine_ls_R_factor_all 0.1065
_refine_ls_R_factor_gt 0.0898
_refine_ls_shift/su_max 0.001
_refine_ls_shift/su_mean 0.000
_refine_ls_structure_factor_coef Fsqd
_refine_ls_weighting_details 'w=1/[\s^2^(Fo^2^)+(0.1140P)^2^+3.9114P] where P=(Fo^2^+2Fc^2^)/3'
_refine_ls_weighting_scheme calc
_refine_ls_wR_factor_gt 0.2424
_refine_ls_wR_factor_ref 0.2578
_reflns_Friedel_coverage 0.000
_reflns_number_gt 21759
_reflns_number_total 26701
_reflns_threshold_expression 'I > 2\s(I)'
_cod_data_source_file c6qi00155f1.cif
_cod_data_source_block C7
_cod_database_code 4349490
_shelx_space_group_comment
;
The symmetry employed for this shelxl refinement is uniquely defined
by the following loop, which should always be used as a source of
symmetry information in preference to the above space-group names.
They are only intended as comments.
;
_olex2_refinement_description
;
1. Fixed Uiso
 At 1.2 times of:
  All C(H) groups
 At 1.5 times of:
  All C(H,H,H) groups, All O(H) groups
2.a Riding coordinates:
 O1(H1), O4(H4), O8(H8), O5(H5)
2.b Aromatic/amide H refined with riding coordinates:
 C2(H2), C3(H3), C6(H6), C7(H7), C11(H11), C14(H14), C16(H16), C22(H22),
 C23(H23), C26(H26), C27(H27), C31(H31), C34(H34), C36(H36), C42(H42), C43(H43),
  C46(H46), C47(H47), C51(H51), C54(H54), C56(H56), C62(H62), C63(H63),
 C66(H66), C67(H67), C71(H71), C74(H74), C76(H76), C82(H82), C83(H83), C86(H86),
  C87(H87), C91(H91), C94(H94), C96(H96), C102(H102), C103(H103), C106(H106),
 C107(H107), C111(H111), C114(H114), C116(H116), C122(H122), C123(H123),
 C126(H126), C127(H127), C131(H131), C134(H134), C136(H136), C142(H142),
 C143(H143), C146(H146), C147(H147), C151(H151), C154(H154), C156(H156)
2.c Idealised Me refined as rotating group:
 C10(H10A,H10B,H10C), C18(H18A,H18B,H18C), C19(H19A,H19B,H19C), C20(H20A,H20B,
 H20C), C30(H30A,H30B,H30C), C38(H38A,H38B,H38C), C39(H39A,H39B,H39C), C40(H40A,
 H40B,H40C), C50(H50A,H50B,H50C), C58(H58A,H58B,H58C), C59(H59A,H59B,H59C),
 C60(H60A,H60B,H60C), C70(H70A,H70B,H70C), C78(H78A,H78B,H78C), C79(H79A,H79B,
 H79C), C80(H80A,H80B,H80C), C90(H90A,H90B,H90C), C98(H98A,H98B,H98C), C99(H99A,
 H99B,H99C), C100(H10D,H10E,H10F), C110(H11A,H11B,H11C), C118(H11D,H11E,H11F),
 C119(H11G,H11H,H11I), C120(H12A,H12B,H12C), C130(H13A,H13B,H13C), C138(H13D,
 H13E,H13F), C139(H13G,H13H,H13I), C140(H14A,H14B,H14C), C150(H15A,H15B,H15C),
 C158(H15D,H15E,H15F), C159(H15G,H15H,H15I), C160(H16A,H16B,H16C)
;
_shelx_shelxl_version_number 2014/7
_olex2_submission_special_instructions 'No special instructions were received'

loop_
_space_group_symop_operation_xyz
'x, y, z'
'-x, -y, -z'

loop_
_atom_site_label
_atom_site_type_symbol
_atom_site_fract_x
_atom_site_fract_y
_atom_site_fract_z
_atom_site_U_iso_or_equiv
_atom_site_adp_type
_atom_site_occupancy
_atom_site_site_symmetry_order
_atom_site_calc_flag
_atom_site_refinement_flags_posn
Na1 Na 0.45508(8) 0.66443(7) 0.84665(5) 0.0443(3) Uani 1 1 d .
Na2 Na 0.34551(8) 0.60396(6) 0.75662(5) 0.0393(3) Uani 1 1 d .
Na3 Na 0.18442(9) 0.71727(7) 0.84747(6) 0.0510(3) Uani 1 1 d .
Na4 Na 0.32365(8) 0.85720(7) 0.75782(5) 0.0416(3) Uani 1 1 d .
O1 O 0.40546(14) 0.73050(12) 0.90114(9) 0.0442(5) Uani 1 1 d .
H1 H 0.3639 0.7636 0.8967 0.066 Uiso 1 1 d R
O2 O 0.38912(13) 0.57072(11) 0.85271(9) 0.0404(5) Uani 1 1 d .
O3 O 0.22155(14) 0.67874(12) 0.76470(9) 0.0425(5) Uani 1 1 d .
O4 O 0.42225(15) 0.69526(12) 0.71439(9) 0.0453(5) Uani 1 1 d .
H4 H 0.4548 0.7101 0.7309 0.068 Uiso 1 1 d R
O6 O 0.27085(14) 0.80384(11) 0.84712(9) 0.0423(5) Uani 1 1 d .
O7 O 0.44984(14) 0.77307(12) 0.77200(9) 0.0416(5) Uani 1 1 d .
O8 O 0.23946(15) 0.80717(12) 0.71150(9) 0.0469(5) Uani 1 1 d .
H8 H 0.2206 0.7687 0.7208 0.070 Uiso 1 1 d R
N1 N 0.56873(16) 0.66122(14) 0.91087(10) 0.0388(6) Uani 1 1 d .
N2 N 0.74244(17) 0.52397(16) 0.90623(12) 0.0484(7) Uani 1 1 d .
N3 N 0.48330(16) 0.50782(14) 0.78697(10) 0.0364(6) Uani 1 1 d .
N4 N 0.5735(2) 0.50516(18) 0.66201(12) 0.0571(8) Uani 1 1 d .
N5 N 0.23031(17) 0.53026(14) 0.77681(11) 0.0395(6) Uani 1 1 d .
N6 N 0.3246(2) 0.34312(16) 0.79939(14) 0.0544(8) Uani 1 1 d .
N7 N 0.32932(17) 0.65731(14) 0.64365(11) 0.0417(6) Uani 1 1 d .
N8 N 0.1691(2) 0.58013(19) 0.60196(13) 0.0601(8) Uani 1 1 d .
N9 N 0.08459(17) 0.63877(16) 0.89271(11) 0.0464(7) Uani 1 1 d .
N10 N 0.01925(19) 0.78870(17) 0.86463(14) 0.0555(8) Uani 1 1 d .
N11 N 0.20002(16) 0.94377(14) 0.77924(11) 0.0392(6) Uani 1 1 d .
N12 N 0.1387(2) 1.08746(17) 0.65047(13) 0.0571(8) Uani 1 1 d .
N13 N 0.45652(17) 0.90742(14) 0.78559(10) 0.0402(6) Uani 1 1 d .
N14 N 0.3852(2) 1.07010(19) 0.81859(17) 0.0708(10) Uani 1 1 d .
N15 N 0.32427(17) 0.90816(14) 0.64625(11) 0.0403(6) Uani 1 1 d .
N16 N 0.4900(2) 1.00900(18) 0.61216(12) 0.0569(8) Uani 1 1 d .
C1 C 0.4645(2) 0.76620(17) 0.91182(12) 0.0398(7) Uani 1 1 d .
C2 C 0.4473(2) 0.83434(18) 0.91772(14) 0.0469(8) Uani 1 1 d .
H2 H 0.3913 0.8586 0.9147 0.056 Uiso 1 1 calc R
C3 C 0.5116(2) 0.86891(19) 0.92814(14) 0.0519(9) Uani 1 1 d .
H3 H 0.4972 0.9161 0.9306 0.062 Uiso 1 1 calc R
C4 C 0.5951(2) 0.8351(2) 0.93483(14) 0.0510(9) Uani 1 1 d .
C5 C 0.6157(2) 0.76241(19) 0.93175(13) 0.0443(8) Uani 1 1 d .
C6 C 0.6987(2) 0.7195(2) 0.94291(15) 0.0530(9) Uani 1 1 d .
H6 H 0.7426 0.7383 0.9534 0.064 Uiso 1 1 calc R
C7 C 0.7141(2) 0.6506(2) 0.93831(15) 0.0504(8) Uani 1 1 d .
H7 H 0.7678 0.6212 0.9471 0.061 Uiso 1 1 calc R
C8 C 0.6477(2) 0.62472(19) 0.92010(13) 0.0442(8) Uani 1 1 d .
C9 C 0.5512(2) 0.72839(17) 0.91852(12) 0.0403(7) Uani 1 1 d .
C10 C 0.6641(3) 0.8748(2) 0.94398(18) 0.0684(11) Uani 1 1 d .
H10A H 0.6936 0.8477 0.9792 0.103 Uiso 1 1 calc GR
H10B H 0.6390 0.9238 0.9431 0.103 Uiso 1 1 calc GR
H10C H 0.7033 0.8780 0.9153 0.103 Uiso 1 1 calc GR
C11 C 0.6664(2) 0.55586(19) 0.90665(14) 0.0457(8) Uani 1 1 d .
H11 H 0.6221 0.5356 0.8984 0.055 Uiso 1 1 calc R
C12 C 0.7621(2) 0.4614(2) 0.88811(15) 0.0465(8) Uani 1 1 d .
C13 C 0.7995(2) 0.3935(2) 0.92729(16) 0.0524(9) Uani 1 1 d .
C14 C 0.8277(2) 0.3346(2) 0.9087(2) 0.0633(11) Uani 1 1 d .
H14 H 0.8535 0.2893 0.9342 0.076 Uiso 1 1 calc R
C15 C 0.8190(3) 0.3407(3) 0.8539(2) 0.0657(11) Uani 1 1 d .
C16 C 0.7822(3) 0.4079(3) 0.81705(19) 0.0649(11) Uani 1 1 d .
H16 H 0.7768 0.4128 0.7799 0.078 Uiso 1 1 calc R
C17 C 0.7527(2) 0.4690(2) 0.83266(15) 0.0509(9) Uani 1 1 d .
C18 C 0.8076(3) 0.3852(2) 0.98728(17) 0.0679(11) Uani 1 1 d .
H18A H 0.8251 0.4280 0.9909 0.102 Uiso 1 1 calc GR
H18B H 0.8490 0.3418 1.0062 0.102 Uiso 1 1 calc GR
H18C H 0.7539 0.3804 1.0032 0.102 Uiso 1 1 calc GR
C19 C 0.8465(4) 0.2733(3) 0.8356(3) 0.105(2) Uani 1 1 d .
H19A H 0.9047 0.2520 0.8477 0.158 Uiso 1 1 calc GR
H19B H 0.8403 0.2883 0.7961 0.158 Uiso 1 1 calc GR
H19C H 0.8118 0.2372 0.8517 0.158 Uiso 1 1 calc GR
C20 C 0.7092(3) 0.5414(2) 0.79066(16) 0.0635(10) Uani 1 1 d .
H20A H 0.6494 0.5482 0.7954 0.095 Uiso 1 1 calc GR
H20B H 0.7196 0.5403 0.7541 0.095 Uiso 1 1 calc GR
H20C H 0.7311 0.5815 0.7959 0.095 Uiso 1 1 calc GR
C21 C 0.44355(19) 0.50732(17) 0.87670(13) 0.0377(7) Uani 1 1 d .
C22 C 0.4570(2) 0.47431(19) 0.93324(13) 0.0427(7) Uani 1 1 d .
H22 H 0.4275 0.4970 0.9562 0.051 Uiso 1 1 calc R
C23 C 0.5148(2) 0.40673(19) 0.95702(13) 0.0444(8) Uani 1 1 d .
H23 H 0.5229 0.3867 0.9953 0.053 Uiso 1 1 calc R
C24 C 0.55901(19) 0.36999(18) 0.92558(13) 0.0407(7) Uani 1 1 d .
C25 C 0.54814(19) 0.40218(17) 0.86721(12) 0.0368(7) Uani 1 1 d .
C26 C 0.5901(2) 0.36995(17) 0.83009(13) 0.0407(7) Uani 1 1 d .
H26 H 0.6238 0.3230 0.8439 0.049 Uiso 1 1 calc R
C27 C 0.5821(2) 0.40615(17) 0.77477(14) 0.0417(7) Uani 1 1 d .
H27 H 0.6109 0.3848 0.7508 0.050 Uiso 1 1 calc R
C28 C 0.5295(2) 0.47636(17) 0.75428(13) 0.0390(7) Uani 1 1 d .
C29 C 0.49224(18) 0.47190(16) 0.84258(12) 0.0346(6) Uani 1 1 d .
C30 C 0.6180(2) 0.2967(2) 0.95247(14) 0.0510(9) Uani 1 1 d .
H30A H 0.5953 0.2579 0.9457 0.077 Uiso 1 1 calc GR
H30B H 0.6238 0.2869 0.9916 0.077 Uiso 1 1 calc GR
H30C H 0.6725 0.2986 0.9373 0.077 Uiso 1 1 calc GR
C31 C 0.5240(2) 0.52249(18) 0.69575(13) 0.0436(7) Uani 1 1 d .
H31 H 0.4831 0.5655 0.6833 0.052 Uiso 1 1 calc R
C32 C 0.5665(2) 0.5541(2) 0.60594(14) 0.0542(9) Uani 1 1 d .
C33 C 0.6245(3) 0.6012(3) 0.58867(17) 0.0774(13) Uani 1 1 d .
C34 C 0.6228(3) 0.6430(3) 0.53284(19) 0.0799(13) Uani 1 1 d .
H34 H 0.6601 0.6757 0.5212 0.096 Uiso 1 1 calc R
C35 C 0.5676(3) 0.6372(2) 0.49442(15) 0.0611(10) Uani 1 1 d .
C36 C 0.5085(3) 0.5920(2) 0.51254(15) 0.0540(9) Uani 1 1 d .
H36 H 0.4687 0.5901 0.4872 0.065 Uiso 1 1 calc R
C37 C 0.5077(2) 0.54909(19) 0.56867(14) 0.0506(9) Uani 1 1 d .
C38 C 0.6875(4) 0.6071(4) 0.6302(2) 0.120(2) Uani 1 1 d .
H38A H 0.6578 0.6286 0.6552 0.179 Uiso 1 1 calc GR
H38B H 0.7262 0.6377 0.6110 0.179 Uiso 1 1 calc GR
H38C H 0.7185 0.5585 0.6506 0.179 Uiso 1 1 calc GR
C39 C 0.5711(4) 0.6801(2) 0.43352(17) 0.0778(14) Uani 1 1 d .
H39A H 0.6088 0.6505 0.4168 0.117 Uiso 1 1 calc GR
H39B H 0.5912 0.7250 0.4295 0.117 Uiso 1 1 calc GR
H39C H 0.5155 0.6919 0.4158 0.117 Uiso 1 1 calc GR
C40 C 0.4427(3) 0.5001(2) 0.58679(17) 0.0647(11) Uani 1 1 d .
H40A H 0.4708 0.4502 0.6063 0.097 Uiso 1 1 calc GR
H40B H 0.4107 0.5012 0.5549 0.097 Uiso 1 1 calc GR
H40C H 0.4051 0.5177 0.6107 0.097 Uiso 1 1 calc GR
C41 C 0.1514(2) 0.65322(19) 0.76301(13) 0.0425(7) Uani 1 1 d .
C42 C 0.0717(2) 0.6988(2) 0.75463(15) 0.0518(9) Uani 1 1 d .
H42 H 0.0682 0.7494 0.7468 0.062 Uiso 1 1 calc R
C43 C -0.0029(2) 0.6711(3) 0.75758(18) 0.0639(11) Uani 1 1 d .
H43 H -0.0542 0.7040 0.7526 0.077 Uiso 1 1 calc R
C44 C -0.0043(2) 0.5979(3) 0.76740(18) 0.0622(10) Uani 1 1 d .
C45 C 0.0752(2) 0.5491(2) 0.77356(14) 0.0479(8) Uani 1 1 d .
C46 C 0.0824(2) 0.4727(2) 0.78153(16) 0.0553(9) Uani 1 1 d .
H46 H 0.0337 0.4528 0.7832 0.066 Uiso 1 1 calc R
C47 C 0.1590(2) 0.4284(2) 0.78679(15) 0.0523(9) Uani 1 1 d .
H47 H 0.1632 0.3784 0.7917 0.063 Uiso 1 1 calc R
C48 C 0.2324(2) 0.45931(18) 0.78463(13) 0.0404(7) Uani 1 1 d .
C49 C 0.1526(2) 0.57595(19) 0.77097(13) 0.0419(7) Uani 1 1 d .
C50 C -0.0870(3) 0.5702(3) 0.7732(2) 0.0873(16) Uani 1 1 d .
H50A H -0.0926 0.5468 0.7462 0.131 Uiso 1 1 calc GR
H50B H -0.1332 0.6111 0.7675 0.131 Uiso 1 1 calc GR
H50C H -0.0878 0.5350 0.8096 0.131 Uiso 1 1 calc GR
C51 C 0.3160(2) 0.41036(18) 0.79493(13) 0.0439(8) Uani 1 1 d .
H51 H 0.3639 0.4296 0.7982 0.053 Uiso 1 1 calc R
C52 C 0.4036(2) 0.29266(18) 0.81581(15) 0.0474(8) Uani 1 1 d .
C53 C 0.4557(3) 0.2757(2) 0.77660(16) 0.0558(9) Uani 1 1 d .
C54 C 0.5274(3) 0.2199(2) 0.7950(2) 0.0675(11) Uani 1 1 d .
H54 H 0.5628 0.2086 0.7691 0.081 Uiso 1 1 calc R
C55 C 0.5478(3) 0.1807(2) 0.8508(2) 0.0693(12) Uani 1 1 d .
C56 C 0.4943(3) 0.1996(2) 0.88771(18) 0.0661(11) Uani 1 1 d .
H56 H 0.5070 0.1742 0.9252 0.079 Uiso 1 1 calc R
C57 C 0.4222(2) 0.2548(2) 0.87193(15) 0.0545(9) Uani 1 1 d .
C58 C 0.4352(3) 0.3179(3) 0.71576(17) 0.0729(12) Uani 1 1 d .
H58A H 0.3795 0.3134 0.7056 0.109 Uiso 1 1 calc GR
H58B H 0.4759 0.2978 0.6946 0.109 Uiso 1 1 calc GR
H58C H 0.4372 0.3692 0.7084 0.109 Uiso 1 1 calc GR
C59 C 0.6251(4) 0.1202(3) 0.8687(3) 0.111(2) Uani 1 1 d .
H59A H 0.6636 0.1331 0.8908 0.167 Uiso 1 1 calc GR
H59B H 0.6524 0.1144 0.8367 0.167 Uiso 1 1 calc GR
H59C H 0.6087 0.0746 0.8901 0.167 Uiso 1 1 calc GR
C60 C 0.3673(3) 0.2733(3) 0.91468(18) 0.0769(13) Uani 1 1 d .
H60A H 0.3692 0.3228 0.9134 0.115 Uiso 1 1 calc GR
H60B H 0.3876 0.2392 0.9507 0.115 Uiso 1 1 calc GR
H60C H 0.3100 0.2697 0.9073 0.115 Uiso 1 1 calc GR
C61 C 0.4308(2) 0.72577(17) 0.65953(13) 0.0401(7) Uani 1 1 d .
C62 C 0.4837(2) 0.77535(18) 0.63861(14) 0.0485(8) Uani 1 1 d .
H62 H 0.5166 0.7875 0.6627 0.058 Uiso 1 1 calc R
C63 C 0.4886(3) 0.8079(2) 0.58140(16) 0.0581(10) Uani 1 1 d .
H63 H 0.5255 0.8409 0.5686 0.070 Uiso 1 1 calc R
C64 C 0.4416(3) 0.7931(2) 0.54384(15) 0.0550(9) Uani 1 1 d .
C65 C 0.3867(2) 0.74122(18) 0.56387(13) 0.0464(8) Uani 1 1 d .
C66 C 0.3354(3) 0.7221(2) 0.52908(14) 0.0538(9) Uani 1 1 d .
H66 H 0.3377 0.7423 0.4910 0.065 Uiso 1 1 calc R
C67 C 0.2824(3) 0.6745(2) 0.55044(15) 0.0560(9) Uani 1 1 d .
H67 H 0.2473 0.6628 0.5273 0.067 Uiso 1 1 calc R
C68 C 0.2812(2) 0.64305(19) 0.60829(14) 0.0473(8) Uani 1 1 d .
C69 C 0.3816(2) 0.70707(16) 0.62223(13) 0.0419(7) Uani 1 1 d .
C70 C 0.4459(3) 0.8318(2) 0.48243(16) 0.0724(12) Uani 1 1 d .
H70A H 0.4599 0.7954 0.4645 0.109 Uiso 1 1 calc GR
H70B H 0.4885 0.8619 0.4764 0.109 Uiso 1 1 calc GR
H70C H 0.3920 0.8625 0.4675 0.109 Uiso 1 1 calc GR
C71 C 0.2221(2) 0.5930(2) 0.63224(14) 0.0493(8) Uani 1 1 d .
H71 H 0.2237 0.5703 0.6704 0.059 Uiso 1 1 calc R
C72 C 0.1125(3) 0.5313(3) 0.62657(16) 0.0619(10) Uani 1 1 d .
C73 C 0.1408(3) 0.4558(3) 0.64223(17) 0.0717(12) Uani 1 1 d .
C74 C 0.0800(4) 0.4104(3) 0.6621(2) 0.0966(19) Uani 1 1 d .
H74 H 0.0967 0.3594 0.6717 0.116 Uiso 1 1 calc R
C75 C -0.0019(5) 0.4388(5) 0.6675(2) 0.113(3) Uani 1 1 d .
C76 C -0.0254(4) 0.5144(5) 0.6514(3) 0.116(2) Uani 1 1 d .
H76 H -0.0815 0.5344 0.6546 0.139 Uiso 1 1 calc R
C77 C 0.0294(3) 0.5617(4) 0.6310(2) 0.0857(15) Uani 1 1 d .
C78 C 0.2305(3) 0.4228(3) 0.6366(2) 0.0948(17) Uani 1 1 d .
H78A H 0.2474 0.4475 0.6003 0.142 Uiso 1 1 calc GR
H78B H 0.2349 0.3711 0.6421 0.142 Uiso 1 1 calc GR
H78C H 0.2668 0.4288 0.6638 0.142 Uiso 1 1 calc GR
C79 C -0.0623(6) 0.3854(6) 0.6934(3) 0.183(4) Uani 1 1 d .
H79A H -0.0517 0.3442 0.6801 0.275 Uiso 1 1 calc GR
H79B H -0.1199 0.4110 0.6833 0.275 Uiso 1 1 calc GR
H79C H -0.0532 0.3678 0.7329 0.275 Uiso 1 1 calc GR
C80 C -0.0004(4) 0.6454(4) 0.6132(3) 0.118(2) Uani 1 1 d .
H80A H 0.0229 0.6641 0.6389 0.177 Uiso 1 1 calc GR
H80B H -0.0611 0.6567 0.6123 0.177 Uiso 1 1 calc GR
H80C H 0.0182 0.6682 0.5770 0.177 Uiso 1 1 calc GR
C81 C 0.2018(2) 0.54069(18) 0.90572(13) 0.0420(7) Uani 1 1 d .
C82 C 0.2316(2) 0.46635(18) 0.91877(13) 0.0441(8) Uani 1 1 d .
H82 H 0.2893 0.4491 0.9185 0.053 Uiso 1 1 calc R
C83 C 0.1762(2) 0.4158(2) 0.93260(14) 0.0494(8) Uani 1 1 d .
H83 H 0.1989 0.3657 0.9409 0.059 Uiso 1 1 calc R
C84 C 0.0912(2) 0.4362(2) 0.93449(14) 0.0500(8) Uani 1 1 d .
C85 C 0.0568(2) 0.5125(2) 0.92059(14) 0.0500(8) Uani 1 1 d .
C86 C -0.0302(2) 0.5404(2) 0.91869(17) 0.0600(10) Uani 1 1 d .
H86 H -0.0688 0.5086 0.9265 0.072 Uiso 1 1 calc R
C87 C -0.0570(2) 0.6144(2) 0.90522(18) 0.0646(11) Uani 1 1 d .
H87 H -0.1145 0.6333 0.9047 0.078 Uiso 1 1 calc R
C88 C 0.0003(2) 0.6629(2) 0.89213(16) 0.0560(9) Uani 1 1 d .
C89 C 0.1127(2) 0.56506(19) 0.90624(13) 0.0437(7) Uani 1 1 d .
C90 C 0.0345(3) 0.3789(2) 0.95020(19) 0.0709(12) Uani 1 1 d .
H90A H 0.0021 0.3841 0.9806 0.106 Uiso 1 1 calc GR
H90B H 0.0687 0.3301 0.9607 0.106 Uiso 1 1 calc GR
H90C H -0.0032 0.3862 0.9192 0.106 Uiso 1 1 calc GR
C91 C -0.0285(2) 0.7420(2) 0.87920(16) 0.0588(10) Uani 1 1 d .
H91 H -0.0856 0.7592 0.8819 0.071 Uiso 1 1 calc R
C92 C -0.0192(2) 0.8642(2) 0.85706(17) 0.0581(9) Uani 1 1 d .
C93 C -0.0500(3) 0.8848(3) 0.9014(2) 0.0742(12) Uani 1 1 d .
C94 C -0.0877(3) 0.9574(3) 0.8919(2) 0.0850(15) Uani 1 1 d .
H94 H -0.1108 0.9704 0.9213 0.102 Uiso 1 1 calc R
C95 C -0.0930(3) 1.0122(3) 0.8405(3) 0.0842(15) Uani 1 1 d .
C96 C -0.0604(3) 0.9902(2) 0.7972(2) 0.0663(11) Uani 1 1 d .
H96 H -0.0620 1.0258 0.7624 0.080 Uiso 1 1 calc R
C97 C -0.0259(2) 0.9178(2) 0.80375(18) 0.0579(10) Uani 1 1 d .
C98 C -0.0395(4) 0.8305(3) 0.9605(2) 0.0943(16) Uani 1 1 d .
H98A H -0.0842 0.8025 0.9669 0.141 Uiso 1 1 calc GR
H98B H -0.0418 0.8575 0.9859 0.141 Uiso 1 1 calc GR
H98C H 0.0142 0.7974 0.9659 0.141 Uiso 1 1 calc GR
C99 C -0.1275(4) 1.0931(3) 0.8312(3) 0.123(2) Uani 1 1 d .
H99A H -0.0925 1.1230 0.8068 0.185 Uiso 1 1 calc GR
H99B H -0.1277 1.1017 0.8659 0.185 Uiso 1 1 calc GR
H99C H -0.1843 1.1060 0.8149 0.185 Uiso 1 1 calc GR
C100 C 0.0066(3) 0.8947(2) 0.75648(18) 0.0685(11) Uani 1 1 d .
H10D H 0.0656 0.8725 0.7640 0.103 Uiso 1 1 calc GR
H10E H -0.0003 0.9372 0.7234 0.103 Uiso 1 1 calc GR
H10F H -0.0244 0.8593 0.7515 0.103 Uiso 1 1 calc GR
C101 C 0.2282(2) 0.85157(18) 0.86921(13) 0.0404(7) Uani 1 1 d .
C102 C 0.2169(2) 0.8326(2) 0.92530(14) 0.0500(8) Uani 1 1 d .
H102 H 0.2387 0.7847 0.9485 0.060 Uiso 1 1 calc R
C103 C 0.1732(2) 0.8844(2) 0.94783(16) 0.0575(9) Uani 1 1 d .
H103 H 0.1678 0.8694 0.9858 0.069 Uiso 1 1 calc R
C104 C 0.1380(2) 0.9560(2) 0.91669(16) 0.0532(9) Uani 1 1 d .
C105 C 0.1473(2) 0.97734(18) 0.85926(14) 0.0441(8) Uani 1 1 d .
C106 C 0.1145(2) 1.04945(19) 0.82188(16) 0.0509(9) Uani 1 1 d .
H106 H 0.0870 1.0855 0.8356 0.061 Uiso 1 1 calc R
C107 C 0.1221(2) 1.06691(19) 0.76677(16) 0.0525(9) Uani 1 1 d .
H107 H 0.1000 1.1144 0.7429 0.063 Uiso 1 1 calc R
C108 C 0.1640(2) 1.01213(17) 0.74583(14) 0.0435(7) Uani 1 1 d .
C109 C 0.19111(19) 0.92630(17) 0.83444(13) 0.0375(7) Uani 1 1 d .
C110 C 0.0909(3) 1.0089(3) 0.94351(19) 0.0735(12) Uani 1 1 d .
H11A H 0.1186 1.0505 0.9370 0.110 Uiso 1 1 calc GR
H11B H 0.0906 0.9838 0.9826 0.110 Uiso 1 1 calc GR
H11C H 0.0338 1.0259 0.9279 0.110 Uiso 1 1 calc GR
C111 C 0.1692(2) 1.02525(19) 0.68664(15) 0.0474(8) Uani 1 1 d .
H111 H 0.1957 0.9868 0.6750 0.057 Uiso 1 1 calc R
C112 C 0.1365(2) 1.0958(2) 0.59279(15) 0.0533(9) Uani 1 1 d .
C113 C 0.1819(3) 1.1461(2) 0.55798(18) 0.0703(12) Uani 1 1 d .
C114 C 0.1718(3) 1.1614(3) 0.50073(18) 0.0725(12) Uani 1 1 d .
H114 H 0.2030 1.1936 0.4775 0.087 Uiso 1 1 calc R
C115 C 0.1178(3) 1.1309(2) 0.47776(17) 0.0650(11) Uani 1 1 d .
C116 C 0.0748(3) 1.0811(2) 0.51368(16) 0.0601(10) Uani 1 1 d .
H116 H 0.0381 1.0596 0.4989 0.072 Uiso 1 1 calc R
C117 C 0.0837(2) 1.0618(2) 0.57080(16) 0.0541(9) Uani 1 1 d .
C118 C 0.2387(4) 1.1830(3) 0.5824(2) 0.115(2) Uani 1 1 d .
H11D H 0.2051 1.2134 0.6004 0.172 Uiso 1 1 calc GR
H11E H 0.2677 1.2133 0.5535 0.172 Uiso 1 1 calc GR
H11F H 0.2794 1.1458 0.6088 0.172 Uiso 1 1 calc GR
C119 C 0.1045(3) 1.1508(3) 0.41584(18) 0.0845(15) Uani 1 1 d .
H11G H 0.1215 1.1072 0.4059 0.127 Uiso 1 1 calc GR
H11H H 0.1379 1.1870 0.3975 0.127 Uiso 1 1 calc GR
H11I H 0.0458 1.1708 0.4049 0.127 Uiso 1 1 calc GR
C120 C 0.0341(3) 1.0079(2) 0.60674(17) 0.0659(11) Uani 1 1 d .
H12A H 0.0719 0.9629 0.6271 0.099 Uiso 1 1 calc GR
H12B H -0.0059 0.9975 0.5841 0.099 Uiso 1 1 calc GR
H12C H 0.0044 1.0289 0.6321 0.099 Uiso 1 1 calc GR
C121 C 0.5239(2) 0.79313(18) 0.77383(13) 0.0410(7) Uani 1 1 d .
C122 C 0.5996(2) 0.7480(2) 0.77012(15) 0.0521(9) Uani 1 1 d .
H122 H 0.5977 0.7033 0.7648 0.063 Uiso 1 1 calc R
C123 C 0.6783(2) 0.7671(2) 0.77404(16) 0.0585(10) Uani 1 1 d .
H123 H 0.7267 0.7344 0.7715 0.070 Uiso 1 1 calc R
C124 C 0.6873(2) 0.8320(2) 0.78144(16) 0.0562(9) Uani 1 1 d .
C125 C 0.6114(2) 0.8812(2) 0.78480(13) 0.0473(8) Uani 1 1 d .
C126 C 0.6126(2) 0.9502(2) 0.79177(14) 0.0521(9) Uani 1 1 d .
H126 H 0.6638 0.9658 0.7926 0.063 Uiso 1 1 calc R
C127 C 0.5401(2) 0.9934(2) 0.79712(14) 0.0491(8) Uani 1 1 d .
H127 H 0.5411 1.0383 0.8023 0.059 Uiso 1 1 calc R
C128 C 0.4623(2) 0.97005(18) 0.79475(13) 0.0432(7) Uani 1 1 d .
C129 C 0.5303(2) 0.86246(18) 0.78138(12) 0.0407(7) Uani 1 1 d .
C130 C 0.7725(3) 0.8522(3) 0.7856(2) 0.0774(13) Uani 1 1 d .
H13A H 0.8162 0.8124 0.7840 0.116 Uiso 1 1 calc GR
H13B H 0.7792 0.8606 0.8199 0.116 Uiso 1 1 calc GR
H13C H 0.7763 0.8963 0.7554 0.116 Uiso 1 1 calc GR
C131 C 0.3832(2) 1.01438(18) 0.80478(14) 0.0477(8) Uani 1 1 d .
H131 H 0.3316 1.0009 0.8008 0.057 Uiso 1 1 calc R
C132 C 0.3105(3) 1.1123(2) 0.8304(2) 0.0626(11) Uani 1 1 d .
C133 C 0.2933(3) 1.1004(2) 0.8857(2) 0.0734(12) Uani 1 1 d .
C134 C 0.2240(3) 1.1458(3) 0.8976(2) 0.0762(13) Uani 1 1 d .
H134 H 0.2121 1.1379 0.9344 0.091 Uiso 1 1 calc R
C135 C 0.1723(3) 1.2019(2) 0.8571(2) 0.0722(12) Uani 1 1 d .
C136 C 0.1914(3) 1.2128(2) 0.8025(2) 0.0701(12) Uani 1 1 d .
H136 H 0.1571 1.2504 0.7746 0.084 Uiso 1 1 calc R
C137 C 0.2600(3) 1.1696(2) 0.7883(2) 0.0646(11) Uani 1 1 d .
C138 C 0.3484(4) 1.0399(3) 0.9311(2) 0.109(2) Uani 1 1 d .
H13D H 0.3430 0.9927 0.9288 0.163 Uiso 1 1 calc GR
H13E H 0.3310 1.0426 0.9662 0.163 Uiso 1 1 calc GR
H13F H 0.4063 1.0458 0.9271 0.163 Uiso 1 1 calc GR
C139 C 0.0966(4) 1.2509(3) 0.8710(3) 0.0975(17) Uani 1 1 d .
H13G H 0.1151 1.2908 0.8788 0.146 Uiso 1 1 calc GR
H13H H 0.0713 1.2220 0.9027 0.146 Uiso 1 1 calc GR
H13I H 0.0557 1.2706 0.8401 0.146 Uiso 1 1 calc GR
C140 C 0.2798(3) 1.1838(3) 0.7292(2) 0.0884(16) Uani 1 1 d .
H14A H 0.3384 1.1872 0.7251 0.133 Uiso 1 1 calc GR
H14B H 0.2451 1.2295 0.7065 0.133 Uiso 1 1 calc GR
H14C H 0.2684 1.1439 0.7179 0.133 Uiso 1 1 calc GR
C141 C 0.2214(2) 0.82982(17) 0.65640(13) 0.0404(7) Uani 1 1 d .
C142 C 0.1648(2) 0.80261(19) 0.63213(14) 0.0476(8) Uani 1 1 d .
H142 H 0.1363 0.7670 0.6542 0.057 Uiso 1 1 calc R
C143 C 0.1498(2) 0.8279(2) 0.57470(15) 0.0501(8) Uani 1 1 d .
H143 H 0.1116 0.8080 0.5595 0.060 Uiso 1 1 calc R
C144 C 0.1888(2) 0.8804(2) 0.54012(14) 0.0488(8) Uani 1 1 d .
C145 C 0.2477(2) 0.90975(18) 0.56392(13) 0.0429(7) Uani 1 1 d .
C146 C 0.2927(2) 0.96345(19) 0.53159(14) 0.0502(8) Uani 1 1 d .
H146 H 0.2815 0.9833 0.4935 0.060 Uiso 1 1 calc R
C147 C 0.3520(2) 0.98595(19) 0.55589(14) 0.0517(9) Uani 1 1 d .
H147 H 0.3821 1.0209 0.5347 0.062 Uiso 1 1 calc R
C148 C 0.3676(2) 0.95583(18) 0.61349(14) 0.0456(8) Uani 1 1 d .
C149 C 0.2648(2) 0.88444(17) 0.62180(13) 0.0403(7) Uani 1 1 d .
C150 C 0.1720(3) 0.9045(3) 0.47789(16) 0.0668(11) Uani 1 1 d .
H15A H 0.1537 0.9573 0.4633 0.100 Uiso 1 1 calc GR
H15B H 0.1287 0.8809 0.4697 0.100 Uiso 1 1 calc GR
H15C H 0.2230 0.8906 0.4613 0.100 Uiso 1 1 calc GR
C151 C 0.4378(2) 0.97238(18) 0.64008(14) 0.0472(8) Uani 1 1 d .
H151 H 0.4443 0.9556 0.6785 0.057 Uiso 1 1 calc R
C152 C 0.5614(2) 1.0235(2) 0.63630(14) 0.0524(9) Uani 1 1 d .
C153 C 0.6409(3) 0.9821(2) 0.63321(16) 0.0620(10) Uani 1 1 d .
C154 C 0.7120(3) 1.0028(3) 0.64831(19) 0.0767(13) Uani 1 1 d .
H154 H 0.7651 0.9757 0.6463 0.092 Uiso 1 1 calc R
C155 C 0.7064(3) 1.0631(3) 0.66640(19) 0.0808(14) Uani 1 1 d .
C156 C 0.6267(3) 1.1014(3) 0.67085(17) 0.0717(12) Uani 1 1 d .
H156 H 0.6222 1.1410 0.6840 0.086 Uiso 1 1 calc R
C157 C 0.5541(3) 1.0823(2) 0.65633(15) 0.0579(10) Uani 1 1 d .
C158 C 0.6471(3) 0.9180(3) 0.6122(2) 0.0833(14) Uani 1 1 d .
H15D H 0.6214 0.8801 0.6372 0.125 Uiso 1 1 calc GR
H15E H 0.7055 0.8984 0.6097 0.125 Uiso 1 1 calc GR
H15F H 0.6182 0.9346 0.5763 0.125 Uiso 1 1 calc GR
C159 C 0.7845(4) 1.0878(4) 0.6814(3) 0.132(3) Uani 1 1 d .
H15G H 0.7833 1.1386 0.6593 0.198 Uiso 1 1 calc GR
H15H H 0.8344 1.0574 0.6746 0.198 Uiso 1 1 calc GR
H15I H 0.7854 1.0832 0.7198 0.198 Uiso 1 1 calc GR
C160 C 0.4677(3) 1.1255(2) 0.66013(18) 0.0695(11) Uani 1 1 d .
H16A H 0.4383 1.1450 0.6244 0.104 Uiso 1 1 calc GR
H16B H 0.4740 1.1655 0.6728 0.104 Uiso 1 1 calc GR
H16C H 0.4360 1.0934 0.6857 0.104 Uiso 1 1 calc GR
O5 O 0.25069(15) 0.59299(12) 0.89314(10) 0.0470(6) Uani 1 1 d .
H5 H 0.2957 0.5806 0.8806 0.070 Uiso 1 1 d R

loop_
_atom_site_aniso_label
_atom_site_aniso_U_11
_atom_site_aniso_U_22
_atom_site_aniso_U_33
_atom_site_aniso_U_23
_atom_site_aniso_U_13
_atom_site_aniso_U_12
Na1 0.0489(7) 0.0427(7) 0.0400(7) -0.0088(6) -0.0012(6) -0.0154(5)
Na2 0.0446(7) 0.0386(6) 0.0348(7) -0.0091(5) 0.0034(5) -0.0146(5)
Na3 0.0626(9) 0.0445(7) 0.0448(8) -0.0103(6) 0.0055(6) -0.0165(6)
Na4 0.0458(7) 0.0375(6) 0.0377(7) -0.0068(5) 0.0037(5) -0.0098(5)
O1 0.0448(13) 0.0408(12) 0.0442(13) -0.0102(10) 0.0023(10) -0.0087(10)
O2 0.0428(12) 0.0380(11) 0.0394(12) -0.0097(10) 0.0079(9) -0.0111(9)
O3 0.0438(12) 0.0400(12) 0.0431(13) -0.0106(10) 0.0034(10) -0.0128(9)
O4 0.0615(15) 0.0431(12) 0.0317(12) -0.0069(10) 0.0107(10) -0.0221(11)
O6 0.0496(13) 0.0362(12) 0.0368(12) -0.0069(10) 0.0027(10) -0.0072(9)
O7 0.0451(13) 0.0392(12) 0.0403(13) -0.0100(10) 0.0081(10) -0.0140(9)
O8 0.0599(15) 0.0406(12) 0.0374(13) -0.0060(10) 0.0009(10) -0.0161(10)
N1 0.0413(15) 0.0398(14) 0.0314(14) -0.0052(11) 0.0055(11) -0.0112(11)
N2 0.0380(16) 0.0563(18) 0.0552(18) -0.0236(15) 0.0037(13) -0.0105(13)
N3 0.0387(14) 0.0393(14) 0.0293(13) -0.0058(11) 0.0035(10) -0.0135(11)
N4 0.068(2) 0.0616(19) 0.0325(16) -0.0085(14) 0.0124(14) -0.0025(15)
N5 0.0455(15) 0.0410(15) 0.0342(14) -0.0102(11) 0.0060(11) -0.0182(12)
N6 0.0582(19) 0.0411(16) 0.066(2) -0.0156(15) -0.0008(15) -0.0195(13)
N7 0.0501(16) 0.0388(14) 0.0322(14) -0.0077(11) 0.0038(12) -0.0066(12)
N8 0.067(2) 0.069(2) 0.0432(18) -0.0131(16) -0.0031(15) -0.0212(16)
N9 0.0396(15) 0.0555(17) 0.0381(15) -0.0105(13) 0.0094(12) -0.0043(12)
N10 0.0470(17) 0.0540(18) 0.066(2) -0.0216(16) 0.0059(15) -0.0069(14)
N11 0.0397(14) 0.0390(14) 0.0354(14) -0.0076(11) -0.0002(11) -0.0081(11)
N12 0.0598(19) 0.0471(17) 0.055(2) -0.0075(15) -0.0059(15) -0.0058(14)
N13 0.0461(15) 0.0390(14) 0.0317(14) -0.0036(11) 0.0016(11) -0.0145(11)
N14 0.062(2) 0.061(2) 0.106(3) -0.045(2) 0.0067(19) -0.0213(16)
N15 0.0446(15) 0.0360(14) 0.0356(15) -0.0065(11) 0.0032(11) -0.0064(11)
N16 0.0577(19) 0.0601(19) 0.0428(17) 0.0008(14) 0.0057(14) -0.0204(15)
C1 0.0468(18) 0.0386(17) 0.0278(16) -0.0014(13) -0.0011(13) -0.0110(13)
C2 0.057(2) 0.0406(18) 0.0364(18) -0.0055(14) -0.0006(15) -0.0068(15)
C3 0.073(3) 0.0377(18) 0.041(2) -0.0056(15) -0.0045(17) -0.0139(16)
C4 0.069(2) 0.050(2) 0.0355(19) -0.0102(15) -0.0023(16) -0.0221(17)
C5 0.054(2) 0.0495(19) 0.0271(16) -0.0054(14) 0.0038(14) -0.0173(15)
C6 0.050(2) 0.062(2) 0.052(2) -0.0189(18) 0.0083(16) -0.0239(17)
C7 0.0408(19) 0.066(2) 0.048(2) -0.0214(18) 0.0076(15) -0.0147(16)
C8 0.0442(19) 0.0514(19) 0.0358(18) -0.0113(15) 0.0075(14) -0.0126(15)
C9 0.0501(19) 0.0429(17) 0.0251(15) -0.0027(13) 0.0046(13) -0.0185(14)
C10 0.094(3) 0.058(2) 0.057(3) -0.014(2) -0.005(2) -0.033(2)
C11 0.0457(19) 0.0496(19) 0.0428(19) -0.0137(15) 0.0056(15) -0.0150(15)
C12 0.0335(17) 0.056(2) 0.056(2) -0.0247(17) 0.0068(15) -0.0121(14)
C13 0.0399(19) 0.062(2) 0.060(2) -0.0233(19) 0.0073(16) -0.0164(16)
C14 0.049(2) 0.056(2) 0.086(3) -0.024(2) 0.013(2) -0.0114(17)
C15 0.054(2) 0.069(3) 0.092(3) -0.046(3) 0.020(2) -0.022(2)
C16 0.054(2) 0.095(3) 0.071(3) -0.052(3) 0.021(2) -0.032(2)
C17 0.0411(19) 0.070(2) 0.049(2) -0.0248(19) 0.0065(15) -0.0220(16)
C18 0.068(3) 0.074(3) 0.059(3) -0.017(2) 0.008(2) -0.017(2)
C19 0.102(4) 0.100(4) 0.149(6) -0.082(4) 0.044(4) -0.031(3)
C20 0.056(2) 0.089(3) 0.046(2) -0.022(2) 0.0024(17) -0.017(2)
C21 0.0347(16) 0.0412(17) 0.0351(17) -0.0077(13) 0.0026(12) -0.0118(13)
C22 0.0457(18) 0.0508(19) 0.0319(17) -0.0109(14) 0.0088(14) -0.0158(14)
C23 0.0456(19) 0.054(2) 0.0296(17) -0.0042(14) 0.0049(14) -0.0176(15)
C24 0.0352(16) 0.0427(17) 0.0391(18) -0.0042(14) 0.0023(13) -0.0126(13)
C25 0.0377(16) 0.0388(16) 0.0320(16) -0.0048(13) 0.0054(12) -0.0158(12)
C26 0.0382(17) 0.0375(16) 0.0412(18) -0.0071(14) 0.0013(13) -0.0054(13)
C27 0.0435(18) 0.0403(17) 0.0404(18) -0.0126(14) 0.0068(14) -0.0077(13)
C28 0.0427(17) 0.0430(17) 0.0312(16) -0.0097(14) 0.0066(13) -0.0131(13)
C29 0.0346(16) 0.0388(16) 0.0315(16) -0.0089(13) 0.0052(12) -0.0151(12)
C30 0.048(2) 0.055(2) 0.0377(19) 0.0007(16) -0.0030(15) -0.0079(16)
C31 0.0489(19) 0.0446(18) 0.0335(17) -0.0072(14) 0.0039(14) -0.0102(14)
C32 0.066(2) 0.063(2) 0.0272(17) -0.0076(16) 0.0116(16) -0.0083(18)
C33 0.095(3) 0.094(3) 0.039(2) -0.009(2) 0.012(2) -0.034(3)
C34 0.104(4) 0.084(3) 0.052(3) -0.013(2) 0.021(2) -0.036(3)
C35 0.092(3) 0.053(2) 0.035(2) -0.0093(17) 0.0114(19) -0.016(2)
C36 0.069(2) 0.051(2) 0.0354(19) -0.0103(16) 0.0054(16) -0.0029(17)
C37 0.067(2) 0.0424(18) 0.0344(18) -0.0072(15) 0.0115(16) -0.0007(16)
C38 0.127(5) 0.174(7) 0.061(3) -0.014(4) 0.007(3) -0.086(5)
C39 0.130(4) 0.059(3) 0.040(2) -0.0064(19) 0.016(2) -0.024(3)
C40 0.083(3) 0.062(2) 0.052(2) -0.019(2) 0.015(2) -0.019(2)
C41 0.0460(19) 0.0493(19) 0.0330(17) -0.0127(14) 0.0059(14) -0.0135(14)
C42 0.048(2) 0.060(2) 0.052(2) -0.0220(18) 0.0088(16) -0.0124(16)
C43 0.046(2) 0.080(3) 0.069(3) -0.032(2) 0.0128(18) -0.0064(19)
C44 0.045(2) 0.082(3) 0.068(3) -0.031(2) 0.0168(18) -0.0247(19)
C45 0.0457(19) 0.065(2) 0.0406(19) -0.0224(17) 0.0113(15) -0.0211(16)
C46 0.047(2) 0.067(2) 0.064(2) -0.029(2) 0.0100(17) -0.0304(18)
C47 0.063(2) 0.052(2) 0.049(2) -0.0172(17) 0.0055(17) -0.0283(18)
C48 0.0483(19) 0.0463(18) 0.0300(16) -0.0113(14) 0.0016(13) -0.0207(14)
C49 0.0431(18) 0.0525(19) 0.0340(17) -0.0144(15) 0.0113(13) -0.0190(15)
C50 0.043(2) 0.116(4) 0.126(5) -0.063(4) 0.024(3) -0.031(2)
C51 0.052(2) 0.0421(18) 0.0378(18) -0.0071(14) -0.0003(14) -0.0205(14)
C52 0.057(2) 0.0390(17) 0.049(2) -0.0120(15) -0.0002(16) -0.0213(15)
C53 0.066(2) 0.051(2) 0.055(2) -0.0183(18) 0.0010(18) -0.0206(18)
C54 0.071(3) 0.061(3) 0.083(3) -0.037(2) 0.011(2) -0.021(2)
C55 0.071(3) 0.047(2) 0.086(3) -0.017(2) -0.018(2) -0.0111(19)
C56 0.086(3) 0.050(2) 0.056(3) -0.0041(19) -0.008(2) -0.024(2)
C57 0.063(2) 0.052(2) 0.047(2) -0.0070(17) -0.0014(17) -0.0248(17)
C58 0.096(3) 0.075(3) 0.047(2) -0.019(2) 0.004(2) -0.019(2)
C59 0.098(4) 0.080(4) 0.142(6) -0.036(4) -0.039(4) 0.016(3)
C60 0.086(3) 0.086(3) 0.053(3) -0.009(2) 0.012(2) -0.029(3)
C61 0.0490(18) 0.0347(16) 0.0317(16) -0.0068(13) 0.0090(13) -0.0043(13)
C62 0.061(2) 0.0424(18) 0.0391(19) -0.0067(15) 0.0131(16) -0.0165(15)
C63 0.074(3) 0.047(2) 0.048(2) -0.0059(17) 0.0218(19) -0.0185(18)
C64 0.075(3) 0.0435(19) 0.039(2) -0.0051(16) 0.0202(18) -0.0074(17)
C65 0.062(2) 0.0373(17) 0.0319(17) -0.0047(14) 0.0096(15) -0.0028(15)
C66 0.080(3) 0.047(2) 0.0284(18) -0.0061(15) 0.0077(17) -0.0104(18)
C67 0.071(3) 0.054(2) 0.038(2) -0.0123(17) -0.0024(17) -0.0083(18)
C68 0.061(2) 0.0450(19) 0.0327(18) -0.0103(15) 0.0058(15) -0.0057(15)
C69 0.0527(19) 0.0310(15) 0.0363(17) -0.0073(13) 0.0116(14) -0.0018(13)
C70 0.102(3) 0.066(3) 0.040(2) -0.0009(19) 0.020(2) -0.025(2)
C71 0.056(2) 0.054(2) 0.0358(18) -0.0121(16) 0.0015(15) -0.0113(16)
C72 0.065(3) 0.085(3) 0.041(2) -0.020(2) -0.0038(18) -0.030(2)
C73 0.085(3) 0.084(3) 0.047(2) -0.010(2) -0.007(2) -0.040(3)
C74 0.138(5) 0.110(4) 0.052(3) -0.011(3) -0.008(3) -0.079(4)
C75 0.117(5) 0.196(8) 0.067(4) -0.057(5) 0.027(3) -0.113(6)
C76 0.087(4) 0.211(8) 0.082(4) -0.069(5) 0.024(3) -0.073(5)
C77 0.070(3) 0.135(5) 0.064(3) -0.041(3) 0.006(2) -0.035(3)
C78 0.104(4) 0.069(3) 0.101(4) -0.014(3) -0.026(3) -0.016(3)
C79 0.198(8) 0.301(12) 0.112(6) -0.072(7) 0.045(5) -0.197(9)
C80 0.098(4) 0.146(6) 0.103(5) -0.049(4) 0.011(3) 0.012(4)
C81 0.0495(19) 0.0425(18) 0.0332(17) -0.0102(14) 0.0122(14) -0.0120(14)
C82 0.0477(19) 0.0481(19) 0.0353(18) -0.0114(15) 0.0069(14) -0.0114(14)
C83 0.063(2) 0.0452(19) 0.0381(19) -0.0082(15) 0.0047(16) -0.0167(16)
C84 0.055(2) 0.057(2) 0.0406(19) -0.0150(16) 0.0097(16) -0.0213(17)
C85 0.046(2) 0.070(2) 0.0350(18) -0.0151(17) 0.0123(15) -0.0198(17)
C86 0.051(2) 0.066(3) 0.063(3) -0.016(2) 0.0183(18) -0.0214(18)
C87 0.039(2) 0.078(3) 0.073(3) -0.016(2) 0.0213(18) -0.0185(18)
C88 0.056(2) 0.057(2) 0.047(2) -0.0122(18) 0.0091(17) -0.0023(17)
C89 0.0491(19) 0.0478(19) 0.0317(17) -0.0098(14) 0.0089(14) -0.0095(15)
C90 0.074(3) 0.073(3) 0.075(3) -0.024(2) 0.019(2) -0.038(2)
C91 0.049(2) 0.065(2) 0.057(2) -0.0132(19) 0.0114(17) -0.0097(18)
C92 0.054(2) 0.058(2) 0.063(3) -0.021(2) -0.0009(18) -0.0098(17)
C93 0.071(3) 0.065(3) 0.084(3) -0.024(2) 0.014(2) -0.007(2)
C94 0.079(3) 0.088(4) 0.095(4) -0.047(3) 0.008(3) -0.003(3)
C95 0.068(3) 0.068(3) 0.120(5) -0.039(3) -0.010(3) -0.006(2)
C96 0.061(2) 0.056(2) 0.079(3) -0.017(2) -0.007(2) -0.0113(19)
C97 0.059(2) 0.046(2) 0.066(3) -0.0130(18) -0.0066(19) -0.0140(17)
C98 0.110(4) 0.099(4) 0.076(4) -0.035(3) 0.019(3) -0.014(3)
C99 0.099(4) 0.084(4) 0.189(7) -0.071(5) -0.027(4) 0.023(3)
C100 0.081(3) 0.057(2) 0.063(3) -0.010(2) 0.002(2) -0.021(2)
C101 0.0386(17) 0.0421(17) 0.0410(18) -0.0122(14) 0.0035(13) -0.0122(13)
C102 0.051(2) 0.051(2) 0.041(2) -0.0083(16) 0.0013(15) -0.0073(15)
C103 0.060(2) 0.072(3) 0.042(2) -0.0200(19) 0.0089(17) -0.0178(19)
C104 0.054(2) 0.060(2) 0.053(2) -0.0256(19) 0.0113(17) -0.0182(17)
C105 0.0451(18) 0.0463(18) 0.0449(19) -0.0188(15) 0.0016(15) -0.0120(14)
C106 0.053(2) 0.0402(18) 0.064(2) -0.0240(17) 0.0054(17) -0.0089(15)
C107 0.056(2) 0.0330(17) 0.063(2) -0.0097(16) 0.0020(17) -0.0050(15)
C108 0.0416(18) 0.0359(17) 0.051(2) -0.0116(15) -0.0013(15) -0.0071(13)
C109 0.0360(16) 0.0397(16) 0.0363(17) -0.0103(13) -0.0019(13) -0.0103(12)
C110 0.080(3) 0.086(3) 0.064(3) -0.041(2) 0.016(2) -0.010(2)
C111 0.0434(19) 0.0432(18) 0.049(2) -0.0069(16) 0.0025(15) -0.0066(14)
C112 0.055(2) 0.0452(19) 0.046(2) -0.0028(16) -0.0009(16) 0.0011(16)
C113 0.068(3) 0.068(3) 0.060(3) 0.002(2) -0.007(2) -0.019(2)
C114 0.060(3) 0.075(3) 0.057(3) 0.010(2) 0.003(2) -0.008(2)
C115 0.058(2) 0.071(3) 0.050(2) -0.008(2) 0.0055(19) 0.004(2)
C116 0.061(2) 0.061(2) 0.048(2) -0.0110(18) -0.0009(17) 0.0028(18)
C117 0.052(2) 0.047(2) 0.055(2) -0.0095(17) 0.0011(17) -0.0016(16)
C118 0.111(4) 0.124(5) 0.084(4) 0.024(3) -0.027(3) -0.071(4)
C119 0.086(3) 0.097(4) 0.048(3) -0.008(2) 0.007(2) 0.007(3)
C120 0.074(3) 0.061(2) 0.056(2) -0.009(2) 0.001(2) -0.015(2)
C121 0.0433(18) 0.0437(18) 0.0290(16) -0.0010(13) 0.0026(13) -0.0119(14)
C122 0.052(2) 0.049(2) 0.050(2) -0.0103(17) 0.0097(16) -0.0095(16)
C123 0.045(2) 0.058(2) 0.056(2) -0.0027(18) 0.0055(17) -0.0027(17)
C124 0.044(2) 0.064(2) 0.049(2) -0.0028(18) 0.0021(16) -0.0128(17)
C125 0.049(2) 0.054(2) 0.0319(17) 0.0008(15) 0.0002(14) -0.0200(15)
C126 0.051(2) 0.057(2) 0.042(2) -0.0009(16) -0.0041(15) -0.0231(17)
C127 0.055(2) 0.0460(19) 0.045(2) -0.0064(15) -0.0081(16) -0.0228(16)
C128 0.052(2) 0.0449(18) 0.0301(16) -0.0041(14) -0.0031(14) -0.0179(15)
C129 0.0431(18) 0.0433(17) 0.0271(16) 0.0019(13) 0.0006(13) -0.0129(14)
C130 0.051(2) 0.094(3) 0.081(3) -0.017(3) 0.005(2) -0.022(2)
C131 0.056(2) 0.0432(18) 0.047(2) -0.0125(16) 0.0027(16) -0.0215(15)
C132 0.065(3) 0.054(2) 0.087(3) -0.040(2) 0.006(2) -0.0241(19)
C133 0.084(3) 0.063(3) 0.088(3) -0.042(3) -0.005(3) -0.018(2)
C134 0.088(3) 0.076(3) 0.082(3) -0.046(3) 0.006(3) -0.021(3)
C135 0.082(3) 0.054(2) 0.096(4) -0.041(3) 0.019(3) -0.024(2)
C136 0.079(3) 0.046(2) 0.091(3) -0.023(2) 0.012(2) -0.023(2)
C137 0.071(3) 0.051(2) 0.086(3) -0.033(2) 0.019(2) -0.029(2)
C138 0.132(5) 0.108(4) 0.095(4) -0.059(4) -0.023(4) 0.004(4)
C139 0.102(4) 0.083(4) 0.115(5) -0.044(3) 0.031(3) -0.018(3)
C140 0.091(4) 0.059(3) 0.107(4) -0.016(3) 0.031(3) -0.017(2)
C141 0.0469(18) 0.0359(16) 0.0343(17) -0.0085(13) 0.0017(13) -0.0040(13)
C142 0.050(2) 0.0429(18) 0.044(2) -0.0086(15) 0.0011(15) -0.0078(15)
C143 0.0456(19) 0.051(2) 0.055(2) -0.0201(17) -0.0021(16) -0.0066(15)
C144 0.050(2) 0.051(2) 0.0391(19) -0.0101(16) -0.0011(15) -0.0037(15)
C145 0.0433(18) 0.0390(17) 0.0375(18) -0.0063(14) -0.0010(14) 0.0024(13)
C146 0.058(2) 0.049(2) 0.0313(18) 0.0009(15) -0.0025(15) -0.0053(16)
C147 0.063(2) 0.0451(19) 0.0366(19) 0.0003(15) 0.0057(16) -0.0105(16)
C148 0.051(2) 0.0368(17) 0.0427(19) -0.0049(14) 0.0079(15) -0.0097(14)
C149 0.0404(17) 0.0334(16) 0.0421(18) -0.0095(14) 0.0040(14) 0.0000(13)
C150 0.075(3) 0.077(3) 0.044(2) -0.016(2) -0.0025(19) -0.013(2)
C151 0.053(2) 0.0420(18) 0.0381(18) -0.0023(15) 0.0032(15) -0.0102(15)
C152 0.055(2) 0.058(2) 0.0326(18) 0.0060(16) 0.0005(15) -0.0238(17)
C153 0.057(2) 0.073(3) 0.044(2) 0.0010(19) 0.0050(17) -0.0210(19)
C154 0.057(3) 0.093(4) 0.061(3) -0.001(3) 0.001(2) -0.014(2)
C155 0.069(3) 0.113(4) 0.054(3) -0.010(3) -0.007(2) -0.035(3)
C156 0.087(3) 0.084(3) 0.045(2) -0.011(2) 0.004(2) -0.039(3)
C157 0.066(2) 0.061(2) 0.0347(19) 0.0034(17) 0.0054(17) -0.0211(19)
C158 0.073(3) 0.069(3) 0.098(4) -0.015(3) 0.021(3) -0.012(2)
C159 0.086(4) 0.196(8) 0.123(6) -0.046(5) -0.025(4) -0.063(4)
C160 0.082(3) 0.057(2) 0.060(3) -0.004(2) 0.009(2) -0.016(2)
O5 0.0500(13) 0.0432(13) 0.0481(14) -0.0132(11) 0.0179(11) -0.0140(10)

loop_
_atom_type_symbol
_atom_type_description
_atom_type_scat_dispersion_real
_atom_type_scat_dispersion_imag
_atom_type_scat_source
C C 0.0033 0.0016 'International Tables Vol C Tables 4.2.6.8 and 6.1.1.4'
H H 0.0000 0.0000 'International Tables Vol C Tables 4.2.6.8 and 6.1.1.4'
N N 0.0061 0.0033 'International Tables Vol C Tables 4.2.6.8 and 6.1.1.4'
Na Na 0.0362 0.0249 'International Tables Vol C Tables 4.2.6.8 and 6.1.1.4'
O O 0.0106 0.0060 'International Tables Vol C Tables 4.2.6.8 and 6.1.1.4'

loop_
_geom_angle_atom_site_label_1
_geom_angle_atom_site_label_2
_geom_angle_atom_site_label_3
_geom_angle
Na2 Na1 Na4 82.12(4)
O1 Na1 Na2 130.18(8)
O1 Na1 Na4 69.65(7)
O1 Na1 O7 90.51(9)
O1 Na1 N1 70.03(9)
O1 Na1 C1 24.78(8)
O1 Na1 C9 49.78(9)
O1 Na1 C21 121.00(10)
O1 Na1 C121 90.01(9)
O2 Na1 Na2 42.47(6)
O2 Na1 Na4 112.98(7)
O2 Na1 O1 114.12(9)
O2 Na1 O7 127.62(10)
O2 Na1 N1 125.35(10)
O2 Na1 C1 136.31(10)
O2 Na1 C9 141.71(9)
O2 Na1 C21 25.58(8)
O2 Na1 C121 147.49(10)
O7 Na1 Na2 85.93(7)
O7 Na1 Na4 32.47(6)
O7 Na1 N1 106.07(9)
O7 Na1 C1 82.52(9)
O7 Na1 C9 89.82(9)
O7 Na1 C21 143.29(10)
O7 Na1 C121 25.25(8)
N1 Na1 Na2 157.32(8)
N1 Na1 Na4 118.35(8)
N1 Na1 C1 51.10(9)
N1 Na1 C9 25.23(9)
N1 Na1 C21 102.51(9)
N1 Na1 C121 82.20(9)
C1 Na1 Na2 151.39(8)
C1 Na1 Na4 74.12(7)
C1 Na1 C9 27.18(9)
C9 Na1 Na2 175.75(7)
C9 Na1 Na4 94.31(7)
C21 Na1 Na2 59.93(7)
C21 Na1 Na4 138.15(7)
C21 Na1 C1 133.96(9)
C21 Na1 C9 124.19(9)
C21 Na1 C121 148.56(10)
C121 Na1 Na2 105.39(7)
C121 Na1 Na4 53.54(7)
C121 Na1 C1 72.93(9)
C121 Na1 C9 70.52(9)
O2 Na2 Na1 38.77(6)
O2 Na2 N3 65.87(8)
O2 Na2 N5 93.40(9)
O2 Na2 N7 166.27(9)
O2 Na2 C41 99.24(9)
O3 Na2 Na1 90.71(7)
O3 Na2 O2 92.99(8)
O3 Na2 O4 98.63(9)
O3 Na2 N3 158.47(9)
O3 Na2 N5 70.82(9)
O3 Na2 N7 92.85(9)
O3 Na2 C41 22.28(8)
O4 Na2 Na1 64.41(7)
O4 Na2 O2 102.32(9)
O4 Na2 N3 90.23(9)
O4 Na2 N5 161.64(10)
O4 Na2 N7 64.49(9)
O4 Na2 C41 117.57(9)
N3 Na2 Na1 75.42(7)
N3 Na2 N7 108.67(9)
N3 Na2 C41 151.34(9)
N5 Na2 Na1 128.85(8)
N5 Na2 N3 104.98(9)
N5 Na2 N7 100.26(9)
N5 Na2 C41 49.42(9)
N7 Na2 Na1 128.73(7)
N7 Na2 C41 90.81(9)
C41 Na2 Na1 109.01(7)
O3 Na3 Na4 73.66(6)
O3 Na3 N10 124.80(10)
O3 Na3 C41 26.66(8)
O3 Na3 C101 126.23(9)
O6 Na3 Na4 34.09(6)
O6 Na3 O3 105.78(9)
O6 Na3 N9 150.47(10)
O6 Na3 N10 103.27(9)
O6 Na3 C41 130.60(10)
O6 Na3 C101 24.63(8)
N9 Na3 Na4 172.49(9)
N9 Na3 O3 103.43(10)
N9 Na3 N10 62.17(10)
N9 Na3 C41 78.91(10)
N9 Na3 C101 129.26(10)
N10 Na3 Na4 113.49(8)
N10 Na3 C41 103.57(10)
N10 Na3 C101 79.61(9)
C41 Na3 Na4 96.80(8)
C41 Na3 C101 145.68(10)
C101 Na3 Na4 52.70(7)
O5 Na3 Na4 118.44(7)
O5 Na3 O3 80.69(8)
O5 Na3 O6 113.44(10)
O5 Na3 N9 67.21(9)
O5 Na3 N10 127.02(10)
O5 Na3 C41 80.50(10)
O5 Na3 C101 125.31(10)
Na1 Na4 Na3 66.00(3)
O6 Na4 Na1 65.52(6)
O6 Na4 Na3 33.48(6)
O6 Na4 N11 67.15(8)
O6 Na4 N13 100.92(9)
O6 Na4 N15 157.63(10)
O7 Na4 Na1 32.67(6)
O7 Na4 Na3 97.09(7)
O7 Na4 O6 96.85(8)
O7 Na4 O8 100.93(9)
O7 Na4 N11 158.59(10)
O7 Na4 N13 66.74(8)
O7 Na4 N15 95.89(9)
O8 Na4 Na1 94.12(7)
O8 Na4 Na3 62.14(6)
O8 Na4 O6 95.16(9)
O8 Na4 N11 94.84(9)
O8 Na4 N13 160.68(10)
O8 Na4 N15 64.33(8)
N11 Na4 Na1 132.40(7)
N11 Na4 Na3 77.54(7)
N11 Na4 N13 101.20(9)
N11 Na4 N15 104.00(9)
N13 Na4 Na1 83.02(6)
N13 Na4 Na3 131.85(7)
N13 Na4 N15 100.98(9)
N15 Na4 Na1 121.89(7)
N15 Na4 Na3 126.36(7)
Na1 O1 H1 130.7
C1 O1 Na1 110.92(19)
C1 O1 H1 98.2
Na1 O2 Na2 98.76(9)
C21 O2 Na1 108.21(18)
C21 O2 Na2 118.76(19)
Na2 O3 Na3 125.47(10)
C41 O3 Na2 116.30(19)
C41 O3 Na3 94.51(18)
Na2 O4 H4 124.5
C61 O4 Na2 126.9(2)
C61 O4 H4 108.1
Na3 O6 Na4 112.43(10)
C101 O6 Na3 107.55(18)
C101 O6 Na4 116.04(19)
Na4 O7 Na1 114.86(10)
C121 O7 Na1 106.18(18)
C121 O7 Na4 121.70(19)
Na4 O8 H8 133.1
C141 O8 Na4 126.6(2)
C141 O8 H8 99.3
C8 N1 Na1 131.2(2)
C8 N1 C9 118.2(3)
C9 N1 Na1 105.1(2)
C11 N2 C12 121.4(3)
C28 N3 Na2 125.5(2)
C28 N3 C29 118.2(3)
C29 N3 Na2 112.97(19)
C31 N4 C32 118.5(3)
C48 N5 Na2 130.5(2)
C48 N5 C49 118.3(3)
C49 N5 Na2 110.6(2)
C51 N6 C52 122.6(3)
C68 N7 Na2 131.2(2)
C68 N7 C69 117.5(3)
C69 N7 Na2 111.4(2)
C71 N8 C72 119.9(3)
C88 N9 Na3 124.3(2)
C89 N9 Na3 115.8(2)
C89 N9 C88 117.6(3)
C91 N10 Na3 109.7(2)
C91 N10 C92 116.1(3)
C92 N10 Na3 134.1(2)
C108 N11 Na4 126.5(2)
C108 N11 C109 118.3(3)
C109 N11 Na4 111.82(19)
C111 N12 C112 120.5(3)
C128 N13 Na4 132.0(2)
C128 N13 C129 117.7(3)
C129 N13 Na4 109.6(2)
C131 N14 C132 121.7(3)
C148 N15 Na4 129.8(2)
C148 N15 C149 117.7(3)
C149 N15 Na4 112.3(2)
C151 N16 C152 123.4(3)
O1 C1 Na1 44.30(14)
O1 C1 C2 124.8(3)
O1 C1 C9 117.0(3)
C2 C1 Na1 151.6(2)
C2 C1 C9 118.2(3)
C9 C1 Na1 79.73(19)
C1 C2 H2 119.0
C1 C2 C3 122.0(3)
C3 C2 H2 119.0
C2 C3 H3 119.1
C4 C3 C2 121.8(3)
C4 C3 H3 119.1
C3 C4 C5 118.1(3)
C3 C4 C10 120.9(3)
C5 C4 C10 120.9(4)
C4 C5 C9 120.3(3)
C6 C5 C4 123.1(3)
C6 C5 C9 116.6(3)
C5 C6 H6 120.0
C7 C6 C5 119.9(3)
C7 C6 H6 120.0
C6 C7 H7 120.5
C6 C7 C8 119.1(3)
C8 C7 H7 120.5
N1 C8 C7 123.5(3)
N1 C8 C11 117.0(3)
C7 C8 C11 119.4(3)
N1 C9 Na1 49.72(15)
N1 C9 C1 118.3(3)
N1 C9 C5 122.3(3)
C1 C9 Na1 73.09(18)
C5 C9 Na1 155.9(2)
C5 C9 C1 119.3(3)
C4 C10 H10A 109.5
C4 C10 H10B 109.5
C4 C10 H10C 109.5
H10A C10 H10B 109.5
H10A C10 H10C 109.5
H10B C10 H10C 109.5
N2 C11 C8 120.5(3)
N2 C11 H11 119.7
C8 C11 H11 119.7
C13 C12 N2 117.6(3)
C17 C12 N2 121.2(3)
C17 C12 C13 120.9(3)
C12 C13 C18 120.6(3)
C14 C13 C12 117.8(4)
C14 C13 C18 121.5(4)
C13 C14 H14 118.8
C15 C14 C13 122.4(4)
C15 C14 H14 118.8
C14 C15 C19 120.7(5)
C16 C15 C14 117.9(4)
C16 C15 C19 121.3(5)
C15 C16 H16 118.6
C15 C16 C17 122.8(4)
C17 C16 H16 118.6
C12 C17 C20 121.0(3)
C16 C17 C12 118.2(4)
C16 C17 C20 120.8(4)
C13 C18 H18A 109.5
C13 C18 H18B 109.5
C13 C18 H18C 109.5
H18A C18 H18B 109.5
H18A C18 H18C 109.5
H18B C18 H18C 109.5
C15 C19 H19A 109.5
C15 C19 H19B 109.5
C15 C19 H19C 109.5
H19A C19 H19B 109.5
H19A C19 H19C 109.5
H19B C19 H19C 109.5
C17 C20 H20A 109.5
C17 C20 H20B 109.5
C17 C20 H20C 109.5
H20A C20 H20B 109.5
H20A C20 H20C 109.5
H20B C20 H20C 109.5
O2 C21 Na1 46.21(14)
O2 C21 C22 123.3(3)
O2 C21 C29 119.1(3)
C22 C21 Na1 108.9(2)
C22 C21 C29 117.6(3)
C29 C21 Na1 112.26(19)
C21 C22 H22 119.3
C21 C22 C23 121.5(3)
C23 C22 H22 119.3
C22 C23 H23 118.9
C24 C23 C22 122.1(3)
C24 C23 H23 118.9
C23 C24 C25 118.5(3)
C23 C24 C30 120.6(3)
C25 C24 C30 120.9(3)
C24 C25 C29 120.0(3)
C26 C25 C24 124.1(3)
C26 C25 C29 115.9(3)
C25 C26 H26 119.4
C27 C26 C25 121.3(3)
C27 C26 H26 119.4
C26 C27 H27 120.5
C26 C27 C28 118.9(3)
C28 C27 H27 120.5
N3 C28 C27 122.7(3)
N3 C28 C31 114.8(3)
C27 C28 C31 122.4(3)
N3 C29 C21 117.2(3)
N3 C29 C25 122.7(3)
C25 C29 C21 120.2(3)
C24 C30 H30A 109.5
C24 C30 H30B 109.5
C24 C30 H30C 109.5
H30A C30 H30B 109.5
H30A C30 H30C 109.5
H30B C30 H30C 109.5
N4 C31 C28 121.6(3)
N4 C31 H31 119.2
C28 C31 H31 119.2
C33 C32 N4 119.0(4)
C37 C32 N4 119.7(4)
C37 C32 C33 121.0(3)
C32 C33 C38 120.4(4)
C34 C33 C32 118.6(4)
C34 C33 C38 121.0(5)
C33 C34 H34 119.0
C35 C34 C33 121.9(4)
C35 C34 H34 119.0
C34 C35 C36 118.7(4)
C34 C35 C39 120.5(4)
C36 C35 C39 120.9(4)
C35 C36 H36 119.4
C35 C36 C37 121.2(4)
C37 C36 H36 119.4
C32 C37 C36 118.5(4)
C32 C37 C40 121.9(3)
C36 C37 C40 119.7(4)
C33 C38 H38A 109.5
C33 C38 H38B 109.5
C33 C38 H38C 109.5
H38A C38 H38B 109.5
H38A C38 H38C 109.5
H38B C38 H38C 109.5
C35 C39 H39A 109.5
C35 C39 H39B 109.5
C35 C39 H39C 109.5
H39A C39 H39B 109.5
H39A C39 H39C 109.5
H39B C39 H39C 109.5
C37 C40 H40A 109.5
C37 C40 H40B 109.5
C37 C40 H40C 109.5
H40A C40 H40B 109.5
H40A C40 H40C 109.5
H40B C40 H40C 109.5
Na3 C41 Na2 90.09(10)
O3 C41 Na2 41.42(14)
O3 C41 Na3 58.83(15)
O3 C41 C42 121.9(3)
O3 C41 C49 121.8(3)
C42 C41 Na2 159.9(3)
C42 C41 Na3 85.9(2)
C42 C41 C49 116.2(3)
C49 C41 Na2 81.74(19)
C49 C41 Na3 127.1(2)
C41 C42 H42 118.9
C43 C42 C41 122.3(4)
C43 C42 H42 118.9
C42 C43 H43 118.4
C44 C43 C42 123.1(4)
C44 C43 H43 118.4
C43 C44 C45 117.2(3)
C43 C44 C50 120.9(4)
C45 C44 C50 121.9(4)
C44 C45 C49 120.9(3)
C46 C45 C44 122.7(3)
C46 C45 C49 116.4(3)
C45 C46 H46 119.5
C47 C46 C45 121.0(3)
C47 C46 H46 119.5
C46 C47 H47 120.6
C46 C47 C48 118.9(3)
C48 C47 H47 120.6
N5 C48 C47 123.3(3)
N5 C48 C51 117.4(3)
C47 C48 C51 119.2(3)
N5 C49 C41 117.6(3)
N5 C49 C45 122.2(3)
C45 C49 C41 120.2(3)
C44 C50 H50A 109.5
C44 C50 H50B 109.5
C44 C50 H50C 109.5
H50A C50 H50B 109.5
H50A C50 H50C 109.5
H50B C50 H50C 109.5
N6 C51 C48 121.8(3)
N6 C51 H51 119.1
C48 C51 H51 119.1
C53 C52 N6 120.8(3)
C57 C52 N6 117.9(3)
C57 C52 C53 120.9(4)
C52 C53 C54 118.4(4)
C52 C53 C58 120.4(4)
C54 C53 C58 121.2(4)
C53 C54 H54 118.9
C55 C54 C53 122.2(4)
C55 C54 H54 118.9
C54 C55 C59 120.4(5)
C56 C55 C54 117.0(4)
C56 C55 C59 122.5(5)
C55 C56 H56 118.3
C55 C56 C57 123.4(4)
C57 C56 H56 118.3
C52 C57 C60 121.4(4)
C56 C57 C52 118.1(4)
C56 C57 C60 120.5(4)
C53 C58 H58A 109.5
C53 C58 H58B 109.5
C53 C58 H58C 109.5
H58A C58 H58B 109.5
H58A C58 H58C 109.5
H58B C58 H58C 109.5
C55 C59 H59A 109.5
C55 C59 H59B 109.5
C55 C59 H59C 109.5
H59A C59 H59B 109.5
H59A C59 H59C 109.5
H59B C59 H59C 109.5
C57 C60 H60A 109.5
C57 C60 H60B 109.5
C57 C60 H60C 109.5
H60A C60 H60B 109.5
H60A C60 H60C 109.5
H60B C60 H60C 109.5
O4 C61 C62 122.6(3)
O4 C61 C69 118.5(3)
C62 C61 C69 118.9(3)
C61 C62 H62 119.5
C61 C62 C63 121.0(4)
C63 C62 H62 119.5
C62 C63 H63 118.8
C64 C63 C62 122.4(4)
C64 C63 H63 118.8
C63 C64 C65 118.3(3)
C63 C64 C70 121.0(4)
C65 C64 C70 120.7(4)
C64 C65 C69 119.8(3)
C66 C65 C64 123.1(3)
C66 C65 C69 117.1(3)
C65 C66 H66 119.8
C67 C66 C65 120.5(3)
C67 C66 H66 119.8
C66 C67 H67 120.5
C66 C67 C68 119.1(4)
C68 C67 H67 120.5
N7 C68 C67 123.7(3)
N7 C68 C71 116.5(3)
C67 C68 C71 119.8(3)
N7 C69 C61 118.4(3)
N7 C69 C65 122.1(3)
C61 C69 C65 119.5(3)
C64 C70 H70A 109.5
C64 C70 H70B 109.5
C64 C70 H70C 109.5
H70A C70 H70B 109.5
H70A C70 H70C 109.5
H70B C70 H70C 109.5
N8 C71 C68 121.3(3)
N8 C71 H71 119.4
C68 C71 H71 119.4
C73 C72 N8 119.3(4)
C73 C72 C77 122.1(4)
C77 C72 N8 118.5(4)
C72 C73 C74 116.8(5)
C72 C73 C78 122.1(4)
C74 C73 C78 121.1(5)
C73 C74 H74 118.8
C75 C74 C73 122.4(6)
C75 C74 H74 118.8
C74 C75 C76 117.7(5)
C74 C75 C79 119.1(8)
C76 C75 C79 123.2(8)
C75 C76 H76 118.4
C77 C76 C75 123.2(7)
C77 C76 H76 118.4
C72 C77 C80 121.0(5)
C76 C77 C72 117.8(6)
C76 C77 C80 121.1(6)
C73 C78 H78A 109.5
C73 C78 H78B 109.5
C73 C78 H78C 109.5
H78A C78 H78B 109.5
H78A C78 H78C 109.5
H78B C78 H78C 109.5
C75 C79 H79A 109.5
C75 C79 H79B 109.5
C75 C79 H79C 109.5
H79A C79 H79B 109.5
H79A C79 H79C 109.5
H79B C79 H79C 109.5
C77 C80 H80A 109.5
C77 C80 H80B 109.5
C77 C80 H80C 109.5
H80A C80 H80B 109.5
H80A C80 H80C 109.5
H80B C80 H80C 109.5
C82 C81 C89 117.8(3)
O5 C81 C82 124.8(3)
O5 C81 C89 117.3(3)
C81 C82 H82 119.5
C81 C82 C83 120.9(3)
C83 C82 H82 119.5
C82 C83 H83 118.3
C84 C83 C82 123.3(3)
C84 C83 H83 118.3
C83 C84 C85 118.2(3)
C83 C84 C90 121.0(4)
C85 C84 C90 120.8(3)
C84 C85 C89 119.1(3)
C86 C85 C84 123.3(3)
C86 C85 C89 117.5(3)
C85 C86 H86 120.6
C87 C86 C85 118.9(4)
C87 C86 H86 120.6
C86 C87 H87 119.5
C86 C87 C88 121.1(4)
C88 C87 H87 119.5
N9 C88 C87 122.2(4)
N9 C88 C91 116.9(4)
C87 C88 C91 120.8(3)
N9 C89 C81 116.8(3)
N9 C89 C85 122.6(3)
C81 C89 C85 120.6(3)
C84 C90 H90A 109.5
C84 C90 H90B 109.5
C84 C90 H90C 109.5
H90A C90 H90B 109.5
H90A C90 H90C 109.5
H90B C90 H90C 109.5
N10 C91 C88 123.8(4)
N10 C91 H91 118.1
C88 C91 H91 118.1
C93 C92 N10 120.9(4)
C93 C92 C97 119.7(4)
C97 C92 N10 119.4(4)
C92 C93 C98 122.2(4)
C94 C93 C92 118.7(5)
C94 C93 C98 119.1(5)
C93 C94 H94 118.4
C93 C94 C95 123.3(5)
C95 C94 H94 118.4
C94 C95 C96 116.7(4)
C94 C95 C99 123.1(5)
C96 C95 C99 120.1(6)
C95 C96 H96 118.7
C97 C96 C95 122.5(5)
C97 C96 H96 118.7
C92 C97 C100 119.1(3)
C96 C97 C92 119.0(4)
C96 C97 C100 121.9(4)
C93 C98 H98A 109.5
C93 C98 H98B 109.5
C93 C98 H98C 109.5
H98A C98 H98B 109.5
H98A C98 H98C 109.5
H98B C98 H98C 109.5
C95 C99 H99A 109.5
C95 C99 H99B 109.5
C95 C99 H99C 109.5
H99A C99 H99B 109.5
H99A C99 H99C 109.5
H99B C99 H99C 109.5
C97 C100 H10D 109.5
C97 C100 H10E 109.5
C97 C100 H10F 109.5
H10D C100 H10E 109.5
H10D C100 H10F 109.5
H10E C100 H10F 109.5
O6 C101 Na3 47.82(14)
O6 C101 C102 122.2(3)
O6 C101 C109 120.3(3)
C102 C101 Na3 100.4(2)
C102 C101 C109 117.4(3)
C109 C101 Na3 121.1(2)
C101 C102 H102 119.4
C101 C102 C103 121.2(3)
C103 C102 H102 119.4
C102 C103 H103 118.3
C104 C103 C102 123.4(4)
C104 C103 H103 118.3
C103 C104 C105 117.2(3)
C103 C104 C110 120.8(4)
C105 C104 C110 122.0(4)
C104 C105 C106 123.5(3)
C104 C105 C109 121.3(3)
C106 C105 C109 115.2(3)
C105 C106 H106 119.2
C107 C106 C105 121.6(3)
C107 C106 H106 119.2
C106 C107 H107 120.4
C106 C107 C108 119.2(3)
C108 C107 H107 120.4
N11 C108 C107 122.1(3)
N11 C108 C111 115.6(3)
C107 C108 C111 122.3(3)
N11 C109 C101 117.1(3)
N11 C109 C105 123.5(3)
C105 C109 C101 119.4(3)
C104 C110 H11A 109.5
C104 C110 H11B 109.5
C104 C110 H11C 109.5
H11A C110 H11B 109.5
H11A C110 H11C 109.5
H11B C110 H11C 109.5
N12 C111 C108 122.3(3)
N12 C111 H111 118.9
C108 C111 H111 118.9
C113 C112 N12 117.8(4)
C117 C112 N12 121.4(3)
C117 C112 C113 120.4(4)
C112 C113 C114 118.2(4)
C112 C113 C118 119.9(4)
C114 C113 C118 121.9(4)
C113 C114 H114 118.6
C115 C114 C113 122.7(4)
C115 C114 H114 118.6
C114 C115 C116 117.1(4)
C114 C115 C119 122.0(4)
C116 C115 C119 120.9(5)
C115 C116 H116 118.4
C115 C116 C117 123.2(4)
C117 C116 H116 118.4
C112 C117 C116 118.4(4)
C112 C117 C120 121.8(4)
C116 C117 C120 119.7(4)
C113 C118 H11D 109.5
C113 C118 H11E 109.5
C113 C118 H11F 109.5
H11D C118 H11E 109.5
H11D C118 H11F 109.5
H11E C118 H11F 109.5
C115 C119 H11G 109.5
C115 C119 H11H 109.5
C115 C119 H11I 109.5
H11G C119 H11H 109.5
H11G C119 H11I 109.5
H11H C119 H11I 109.5
C117 C120 H12A 109.5
C117 C120 H12B 109.5
C117 C120 H12C 109.5
H12A C120 H12B 109.5
H12A C120 H12C 109.5
H12B C120 H12C 109.5
O7 C121 Na1 48.58(14)
O7 C121 C122 121.9(3)
O7 C121 C129 121.6(3)
C122 C121 Na1 92.1(2)
C122 C121 C129 116.5(3)
C129 C121 Na1 130.1(2)
C121 C122 H122 118.7
C121 C122 C123 122.6(4)
C123 C122 H122 118.7
C122 C123 H123 118.6
C124 C123 C122 122.8(4)
C124 C123 H123 118.6
C123 C124 C125 117.1(3)
C123 C124 C130 122.4(4)
C125 C124 C130 120.5(4)
C126 C125 C124 122.3(3)
C126 C125 C129 116.7(3)
C129 C125 C124 121.0(3)
C125 C126 H126 119.8
C127 C126 C125 120.4(3)
C127 C126 H126 119.8
C126 C127 H127 120.2
C126 C127 C128 119.5(3)
C128 C127 H127 120.2
N13 C128 C127 123.0(3)
N13 C128 C131 117.3(3)
C127 C128 C131 119.7(3)
N13 C129 C121 117.4(3)
N13 C129 C125 122.6(3)
C125 C129 C121 120.0(3)
C124 C130 H13A 109.5
C124 C130 H13B 109.5
C124 C130 H13C 109.5
H13A C130 H13B 109.5
H13A C130 H13C 109.5
H13B C130 H13C 109.5
N14 C131 C128 120.5(3)
N14 C131 H131 119.8
C128 C131 H131 119.8
C133 C132 N14 118.3(4)
C133 C132 C137 120.3(4)
C137 C132 N14 121.0(4)
C132 C133 C138 120.5(4)
C134 C133 C132 118.5(5)
C134 C133 C138 121.0(5)
C133 C134 H134 118.7
C135 C134 C133 122.6(5)
C135 C134 H134 118.7
C134 C135 C136 117.7(4)
C134 C135 C139 121.9(5)
C136 C135 C139 120.5(5)
C135 C136 H136 118.9
C137 C136 C135 122.2(5)
C137 C136 H136 118.9
C132 C137 C140 120.5(4)
C136 C137 C132 118.7(4)
C136 C137 C140 120.8(4)
C133 C138 H13D 109.5
C133 C138 H13E 109.5
C133 C138 H13F 109.5
H13D C138 H13E 109.5
H13D C138 H13F 109.5
H13E C138 H13F 109.5
C135 C139 H13G 109.5
C135 C139 H13H 109.5
C135 C139 H13I 109.5
H13G C139 H13H 109.5
H13G C139 H13I 109.5
H13H C139 H13I 109.5
C137 C140 H14A 109.5
C137 C140 H14B 109.5
C137 C140 H14C 109.5
H14A C140 H14B 109.5
H14A C140 H14C 109.5
H14B C140 H14C 109.5
O8 C141 C142 123.7(3)
O8 C141 C149 117.5(3)
C142 C141 C149 118.8(3)
C141 C142 H142 119.6
C141 C142 C143 120.8(3)
C143 C142 H142 119.6
C142 C143 H143 118.7
C144 C143 C142 122.6(3)
C144 C143 H143 118.7
C143 C144 C145 118.0(3)
C143 C144 C150 120.5(4)
C145 C144 C150 121.4(3)
C146 C145 C144 122.5(3)
C146 C145 C149 117.1(3)
C149 C145 C144 120.5(3)
C145 C146 H146 119.9
C147 C146 C145 120.2(3)
C147 C146 H146 119.9
C146 C147 H147 120.4
C146 C147 C148 119.2(3)
C148 C147 H147 120.4
N15 C148 C147 123.4(3)
N15 C148 C151 116.2(3)
C147 C148 C151 120.3(3)
N15 C149 C141 118.2(3)
N15 C149 C145 122.4(3)
C145 C149 C141 119.3(3)
C144 C150 H15A 109.5
C144 C150 H15B 109.5
C144 C150 H15C 109.5
H15A C150 H15B 109.5
H15A C150 H15C 109.5
H15B C150 H15C 109.5
N16 C151 C148 121.5(3)
N16 C151 H151 119.2
C148 C151 H151 119.2
C153 C152 N16 117.4(4)
C157 C152 N16 121.2(4)
C157 C152 C153 120.9(4)
C152 C153 C158 120.0(4)
C154 C153 C152 118.4(4)
C154 C153 C158 121.6(4)
C153 C154 H154 119.2
C153 C154 C155 121.6(5)
C155 C154 H154 119.2
C154 C155 C159 122.0(5)
C156 C155 C154 118.5(4)
C156 C155 C159 119.5(6)
C155 C156 H156 119.2
C157 C156 C155 121.6(5)
C157 C156 H156 119.2
C152 C157 C160 120.1(4)
C156 C157 C152 118.8(4)
C156 C157 C160 121.1(4)
C153 C158 H15D 109.5
C153 C158 H15E 109.5
C153 C158 H15F 109.5
H15D C158 H15E 109.5
H15D C158 H15F 109.5
H15E C158 H15F 109.5
C155 C159 H15G 109.5
C155 C159 H15H 109.5
C155 C159 H15I 109.5
H15G C159 H15H 109.5
H15G C159 H15I 109.5
H15H C159 H15I 109.5
C157 C160 H16A 109.5
C157 C160 H16B 109.5
C157 C160 H16C 109.5
H16A C160 H16B 109.5
H16A C160 H16C 109.5
H16B C160 H16C 109.5
Na3 O5 H5 113.9
C81 O5 Na3 118.0(2)
C81 O5 H5 113.4

loop_
_geom_bond_atom_site_label_1
_geom_bond_atom_site_label_2
_geom_bond_distance
Na1 Na2 3.5244(17)
Na1 Na4 3.9109(17)
Na1 O1 2.251(3)
Na1 O2 2.233(2)
Na1 O7 2.327(2)
Na1 N1 2.446(3)
Na1 C1 3.010(3)
Na1 C9 3.096(3)
Na1 C21 2.939(3)
Na1 C121 2.980(3)
Na2 O2 2.408(2)
Na2 O3 2.301(2)
Na2 O4 2.316(2)
Na2 N3 2.566(3)
Na2 N5 2.493(3)
Na2 N7 2.736(3)
Na2 C41 3.118(4)
Na3 Na4 3.9673(18)
Na3 O3 2.515(3)
Na3 O6 2.368(3)
Na3 N9 2.440(3)
Na3 N10 2.873(3)
Na3 C41 2.930(4)
Na3 C101 3.046(3)
Na3 O5 2.362(3)
Na4 O6 2.406(2)
Na4 O7 2.314(2)
Na4 O8 2.335(3)
Na4 N11 2.550(3)
Na4 N13 2.694(3)
Na4 N15 2.706(3)
O1 H1 0.8200
O1 C1 1.351(4)
O2 C21 1.336(4)
O3 C41 1.319(4)
O4 H4 0.8199
O4 C61 1.353(4)
O6 C101 1.332(4)
O7 C121 1.324(4)
O8 H8 0.8200
O8 C141 1.352(4)
N1 C8 1.320(4)
N1 C9 1.367(4)
N2 C11 1.270(4)
N2 C12 1.427(4)
N3 C28 1.344(4)
N3 C29 1.362(4)
N4 C31 1.261(4)
N4 C32 1.432(4)
N5 C48 1.323(4)
N5 C49 1.374(4)
N6 C51 1.258(4)
N6 C52 1.428(5)
N7 C68 1.323(4)
N7 C69 1.372(4)
N8 C71 1.267(5)
N8 C72 1.430(5)
N9 C88 1.351(5)
N9 C89 1.351(4)
N10 C91 1.257(5)
N10 C92 1.437(5)
N11 C108 1.348(4)
N11 C109 1.358(4)
N12 C111 1.272(4)
N12 C112 1.436(5)
N13 C128 1.335(4)
N13 C129 1.370(4)
N14 C131 1.254(4)
N14 C132 1.421(5)
N15 C148 1.328(4)
N15 C149 1.370(4)
N16 C151 1.265(4)
N16 C152 1.422(5)
C1 C2 1.365(5)
C1 C9 1.437(5)
C2 H2 0.9300
C2 C3 1.402(5)
C3 H3 0.9300
C3 C4 1.370(5)
C4 C5 1.423(5)
C4 C10 1.521(5)
C5 C6 1.417(5)
C5 C9 1.424(5)
C6 H6 0.9300
C6 C7 1.365(5)
C7 H7 0.9300
C7 C8 1.401(5)
C8 C11 1.473(5)
C10 H10A 0.9600
C10 H10B 0.9600
C10 H10C 0.9600
C11 H11 0.9300
C12 C13 1.402(5)
C12 C17 1.389(5)
C13 C14 1.387(5)
C13 C18 1.499(5)
C14 H14 0.9300
C14 C15 1.379(6)
C15 C16 1.367(6)
C15 C19 1.528(6)
C16 H16 0.9300
C16 C17 1.384(5)
C17 C20 1.512(6)
C18 H18A 0.9600
C18 H18B 0.9600
C18 H18C 0.9600
C19 H19A 0.9600
C19 H19B 0.9600
C19 H19C 0.9600
C20 H20A 0.9600
C20 H20B 0.9600
C20 H20C 0.9600
C21 C22 1.380(4)
C21 C29 1.434(4)
C22 H22 0.9300
C22 C23 1.415(5)
C23 H23 0.9300
C23 C24 1.366(5)
C24 C25 1.419(4)
C24 C30 1.511(4)
C25 C26 1.413(4)
C25 C29 1.432(4)
C26 H26 0.9300
C26 C27 1.356(4)
C27 H27 0.9300
C27 C28 1.405(4)
C28 C31 1.468(4)
C30 H30A 0.9600
C30 H30B 0.9600
C30 H30C 0.9600
C31 H31 0.9300
C32 C33 1.394(6)
C32 C37 1.386(5)
C33 C34 1.393(6)
C33 C38 1.520(7)
C34 H34 0.9300
C34 C35 1.375(6)
C35 C36 1.385(6)
C35 C39 1.517(5)
C36 H36 0.9300
C36 C37 1.409(5)
C37 C40 1.510(5)
C38 H38A 0.9600
C38 H38B 0.9600
C38 H38C 0.9600
C39 H39A 0.9600
C39 H39B 0.9600
C39 H39C 0.9600
C40 H40A 0.9600
C40 H40B 0.9600
C40 H40C 0.9600
C41 C42 1.395(5)
C41 C49 1.447(5)
C42 H42 0.9300
C42 C43 1.392(5)
C43 H43 0.9300
C43 C44 1.369(6)
C44 C45 1.424(5)
C44 C50 1.512(5)
C45 C46 1.417(5)
C45 C49 1.427(5)
C46 H46 0.9300
C46 C47 1.349(5)
C47 H47 0.9300
C47 C48 1.412(5)
C48 C51 1.471(5)
C50 H50A 0.9600
C50 H50B 0.9600
C50 H50C 0.9600
C51 H51 0.9300
C52 C53 1.392(5)
C52 C57 1.391(5)
C53 C54 1.397(6)
C53 C58 1.511(5)
C54 H54 0.9300
C54 C55 1.390(6)
C55 C56 1.373(6)
C55 C59 1.506(6)
C56 H56 0.9300
C56 C57 1.390(6)
C57 C60 1.502(6)
C58 H58A 0.9600
C58 H58B 0.9600
C58 H58C 0.9600
C59 H59A 0.9600
C59 H59B 0.9600
C59 H59C 0.9600
C60 H60A 0.9600
C60 H60B 0.9600
C60 H60C 0.9600
C61 C62 1.375(5)
C61 C69 1.421(5)
C62 H62 0.9300
C62 C63 1.403(5)
C63 H63 0.9300
C63 C64 1.362(6)
C64 C65 1.427(5)
C64 C70 1.514(5)
C65 C66 1.398(5)
C65 C69 1.434(4)
C66 H66 0.9300
C66 C67 1.352(5)
C67 H67 0.9300
C67 C68 1.409(5)
C68 C71 1.471(5)
C70 H70A 0.9600
C70 H70B 0.9600
C70 H70C 0.9600
C71 H71 0.9300
C72 C73 1.378(6)
C72 C77 1.382(7)
C73 C74 1.416(6)
C73 C78 1.498(7)
C74 H74 0.9300
C74 C75 1.359(9)
C75 C76 1.370(10)
C75 C79 1.540(8)
C76 H76 0.9300
C76 C77 1.367(8)
C77 C80 1.525(8)
C78 H78A 0.9600
C78 H78B 0.9600
C78 H78C 0.9600
C79 H79A 0.9600
C79 H79B 0.9600
C79 H79C 0.9600
C80 H80A 0.9600
C80 H80B 0.9600
C80 H80C 0.9600
C81 C82 1.367(5)
C81 C89 1.428(5)
C81 O5 1.352(4)
C82 H82 0.9300
C82 C83 1.404(5)
C83 H83 0.9300
C83 C84 1.359(5)
C84 C85 1.412(5)
C84 C90 1.519(5)
C85 C86 1.401(5)
C85 C89 1.439(5)
C86 H86 0.9300
C86 C87 1.354(6)
C87 H87 0.9300
C87 C88 1.399(5)
C88 C91 1.451(5)
C90 H90A 0.9600
C90 H90B 0.9600
C90 H90C 0.9600
C91 H91 0.9300
C92 C93 1.390(6)
C92 C97 1.412(6)
C93 C94 1.376(6)
C93 C98 1.525(7)
C94 H94 0.9300
C94 C95 1.387(7)
C95 C96 1.389(7)
C95 C99 1.512(7)
C96 H96 0.9300
C96 C97 1.373(5)
C97 C100 1.492(6)
C98 H98A 0.9600
C98 H98B 0.9600
C98 H98C 0.9600
C99 H99A 0.9600
C99 H99B 0.9600
C99 H99C 0.9600
C100 H10D 0.9600
C100 H10E 0.9600
C100 H10F 0.9600
C101 C102 1.384(5)
C101 C109 1.451(4)
C102 H102 0.9300
C102 C103 1.406(5)
C103 H103 0.9300
C103 C104 1.373(5)
C104 C105 1.409(5)
C104 C110 1.516(5)
C105 C106 1.421(5)
C105 C109 1.434(4)
C106 H106 0.9300
C106 C107 1.353(5)
C107 H107 0.9300
C107 C108 1.414(5)
C108 C111 1.461(5)
C110 H11A 0.9600
C110 H11B 0.9600
C110 H11C 0.9600
C111 H111 0.9300
C112 C113 1.402(6)
C112 C117 1.388(5)
C113 C114 1.404(6)
C113 C118 1.512(7)
C114 H114 0.9300
C114 C115 1.370(6)
C115 C116 1.383(6)
C115 C119 1.514(6)
C116 H116 0.9300
C116 C117 1.390(5)
C117 C120 1.499(5)
C118 H11D 0.9600
C118 H11E 0.9600
C118 H11F 0.9600
C119 H11G 0.9600
C119 H11H 0.9600
C119 H11I 0.9600
C120 H12A 0.9600
C120 H12B 0.9600
C120 H12C 0.9600
C121 C122 1.391(5)
C121 C129 1.448(5)
C122 H122 0.9300
C122 C123 1.395(5)
C123 H123 0.9300
C123 C124 1.372(6)
C124 C125 1.432(5)
C124 C130 1.504(5)
C125 C126 1.416(5)
C125 C129 1.427(5)
C126 H126 0.9300
C126 C127 1.345(5)
C127 H127 0.9300
C127 C128 1.414(5)
C128 C131 1.476(5)
C130 H13A 0.9600
C130 H13B 0.9600
C130 H13C 0.9600
C131 H131 0.9300
C132 C133 1.396(6)
C132 C137 1.400(6)
C133 C134 1.393(6)
C133 C138 1.502(7)
C134 H134 0.9300
C134 C135 1.376(7)
C135 C136 1.390(6)
C135 C139 1.523(6)
C136 H136 0.9300
C136 C137 1.388(6)
C137 C140 1.495(7)
C138 H13D 0.9600
C138 H13E 0.9600
C138 H13F 0.9600
C139 H13G 0.9600
C139 H13H 0.9600
C139 H13I 0.9600
C140 H14A 0.9600
C140 H14B 0.9600
C140 H14C 0.9600
C141 C142 1.376(5)
C141 C149 1.430(4)
C142 H142 0.9300
C142 C143 1.399(5)
C143 H143 0.9300
C143 C144 1.362(5)
C144 C145 1.424(5)
C144 C150 1.520(5)
C145 C146 1.414(5)
C145 C149 1.414(4)
C146 H146 0.9300
C146 C147 1.352(5)
C147 H147 0.9300
C147 C148 1.404(5)
C148 C151 1.459(5)
C150 H15A 0.9600
C150 H15B 0.9600
C150 H15C 0.9600
C151 H151 0.9300
C152 C153 1.401(6)
C152 C157 1.389(6)
C153 C154 1.376(6)
C153 C158 1.503(6)
C154 H154 0.9300
C154 C155 1.388(7)
C155 C156 1.387(7)
C155 C159 1.517(7)
C156 H156 0.9300
C156 C157 1.376(6)
C157 C160 1.511(6)
C158 H15D 0.9600
C158 H15E 0.9600
C158 H15F 0.9600
C159 H15G 0.9600
C159 H15H 0.9600
C159 H15I 0.9600
C160 H16A 0.9600
C160 H16B 0.9600
C160 H16C 0.9600
O5 H5 0.8202

loop_
_geom_hbond_atom_site_label_D
_geom_hbond_atom_site_label_H
_geom_hbond_atom_site_label_A
_geom_hbond_distance_DH
_geom_hbond_distance_HA
_geom_hbond_distance_DA
_geom_hbond_angle_DHA
O1 H1 O6 0.82 1.85 2.501(3) 135.8
O4 H4 O7 0.82 1.86 2.533(3) 138.8
O8 H8 O3 0.82 1.74 2.490(3) 151.4
O5 H5 O2 0.82 1.67 2.481(3) 169.9

loop_
_geom_torsion_atom_site_label_1
_geom_torsion_atom_site_label_2
_geom_torsion_atom_site_label_3
_geom_torsion_atom_site_label_4
_geom_torsion
Na1 O1 C1 C2 145.3(3)
Na1 O1 C1 C9 -36.0(3)
Na1 O2 C21 C22 84.7(3)
Na1 O2 C21 C29 -93.8(3)
Na1 O7 C121 C122 60.5(3)
Na1 O7 C121 C129 -117.7(3)
Na1 N1 C8 C7 150.6(3)
Na1 N1 C8 C11 -25.1(4)
Na1 N1 C9 C1 27.1(3)
Na1 N1 C9 C5 -151.6(2)
Na1 C1 C2 C3 -122.4(5)
Na1 C1 C9 N1 -21.3(2)
Na1 C1 C9 C5 157.5(3)
Na1 C21 C22 C23 -131.1(3)
Na1 C21 C29 N3 -47.5(3)
Na1 C21 C29 C25 131.8(2)
Na1 C121 C122 C123 -136.8(3)
Na1 C121 C129 N13 -61.3(4)
Na1 C121 C129 C125 118.0(3)
Na2 O2 C21 Na1 111.31(19)
Na2 O2 C21 C22 -163.9(2)
Na2 O2 C21 C29 17.5(3)
Na2 O3 C41 Na3 133.49(18)
Na2 O3 C41 C42 -164.9(3)
Na2 O3 C41 C49 16.5(4)
Na2 O4 C61 C62 -174.3(2)
Na2 O4 C61 C69 7.3(4)
Na2 N3 C28 C27 -153.7(2)
Na2 N3 C28 C31 29.1(4)
Na2 N3 C29 C21 -20.6(3)
Na2 N3 C29 C25 160.1(2)
Na2 N5 C48 C47 -169.2(2)
Na2 N5 C48 C51 14.6(4)
Na2 N5 C49 C41 -8.9(3)
Na2 N5 C49 C45 172.3(2)
Na2 N7 C68 C67 -178.3(2)
Na2 N7 C68 C71 3.6(4)
Na2 N7 C69 C61 -3.0(3)
Na2 N7 C69 C65 178.1(2)
Na2 C41 C42 C43 155.8(5)
Na2 C41 C49 N5 6.7(3)
Na2 C41 C49 C45 -174.4(3)
Na3 O3 C41 Na2 -133.49(18)
Na3 O3 C41 C42 61.6(3)
Na3 O3 C41 C49 -117.0(3)
Na3 O6 C101 C102 73.5(3)
Na3 O6 C101 C109 -106.1(3)
Na3 N9 C88 C87 162.6(3)
Na3 N9 C88 C91 -19.7(5)
Na3 N9 C89 C81 15.3(4)
Na3 N9 C89 C85 -164.7(2)
Na3 N10 C91 C88 7.4(5)
Na3 N10 C92 C93 -119.3(4)
Na3 N10 C92 C97 60.9(5)
Na3 C41 C42 C43 -125.3(3)
Na3 C41 C49 N5 -77.1(3)
Na3 C41 C49 C45 101.8(3)
Na3 C101 C102 C103 -135.1(3)
Na3 C101 C109 N11 -54.4(3)
Na3 C101 C109 C105 125.3(3)
Na4 O6 C101 Na3 126.9(2)
Na4 O6 C101 C102 -159.6(3)
Na4 O6 C101 C109 20.7(4)
Na4 O7 C121 Na1 133.9(2)
Na4 O7 C121 C122 -165.6(2)
Na4 O7 C121 C129 16.2(4)
Na4 O8 C141 C142 -173.6(2)
Na4 O8 C141 C149 7.3(4)
Na4 N11 C108 C107 -153.5(3)
Na4 N11 C108 C111 27.9(4)
Na4 N11 C109 C101 -21.4(3)
Na4 N11 C109 C105 158.9(2)
Na4 N13 C128 C127 -165.7(2)
Na4 N13 C128 C131 16.7(4)
Na4 N13 C129 C121 -11.0(3)
Na4 N13 C129 C125 169.7(2)
Na4 N15 C148 C147 -169.9(2)
Na4 N15 C148 C151 14.2(4)
Na4 N15 C149 C141 -8.9(3)
Na4 N15 C149 C145 173.7(2)
O1 C1 C2 C3 -179.2(3)
O1 C1 C9 Na1 24.7(2)
O1 C1 C9 N1 3.4(4)
O1 C1 C9 C5 -177.8(3)
O2 C21 C22 C23 179.4(3)
O2 C21 C29 N3 3.6(4)
O2 C21 C29 C25 -177.1(3)
O3 C41 C42 C43 -174.3(3)
O3 C41 C49 N5 -4.2(5)
O3 C41 C49 C45 174.6(3)
O4 C61 C62 C63 -177.6(3)
O4 C61 C69 N7 -1.8(4)
O4 C61 C69 C65 177.2(3)
O6 C101 C102 C103 178.6(3)
O6 C101 C109 N11 1.8(4)
O6 C101 C109 C105 -178.4(3)
O7 C121 C122 C123 -177.6(3)
O7 C121 C129 N13 -1.2(4)
O7 C121 C129 C125 178.1(3)
O8 C141 C142 C143 -179.2(3)
O8 C141 C149 N15 2.6(4)
O8 C141 C149 C145 -179.9(3)
N1 C8 C11 N2 169.0(3)
N2 C12 C13 C14 -172.6(3)
N2 C12 C13 C18 7.9(5)
N2 C12 C17 C16 172.5(3)
N2 C12 C17 C20 -9.3(5)
N3 C28 C31 N4 168.9(3)
N4 C32 C33 C34 173.3(4)
N4 C32 C33 C38 -7.1(7)
N4 C32 C37 C36 -173.0(3)
N4 C32 C37 C40 8.0(5)
N5 C48 C51 N6 -175.5(3)
N6 C52 C53 C54 -172.9(3)
N6 C52 C53 C58 8.1(5)
N6 C52 C57 C56 172.9(3)
N6 C52 C57 C60 -8.2(5)
N7 C68 C71 N8 174.8(3)
N8 C72 C73 C74 -174.9(4)
N8 C72 C73 C78 2.7(6)
N8 C72 C77 C76 176.0(4)
N8 C72 C77 C80 -3.4(6)
N9 C88 C91 N10 5.7(6)
N10 C92 C93 C94 -178.8(4)
N10 C92 C93 C98 4.3(7)
N10 C92 C97 C96 -178.1(4)
N10 C92 C97 C100 0.4(6)
N11 C108 C111 N12 -179.2(3)
N12 C112 C113 C114 -172.2(4)
N12 C112 C113 C118 6.8(6)
N12 C112 C117 C116 170.1(3)
N12 C112 C117 C120 -7.3(5)
N13 C128 C131 N14 173.5(4)
N14 C132 C133 C134 174.8(4)
N14 C132 C133 C138 -5.3(6)
N14 C132 C137 C136 -175.0(3)
N14 C132 C137 C140 5.0(6)
N15 C148 C151 N16 170.5(3)
N16 C152 C153 C154 169.9(3)
N16 C152 C153 C158 -8.3(5)
N16 C152 C157 C156 -169.4(3)
N16 C152 C157 C160 8.6(5)
C1 C2 C3 C4 -2.2(5)
C2 C1 C9 Na1 -156.6(3)
C2 C1 C9 N1 -177.9(3)
C2 C1 C9 C5 0.9(4)
C2 C3 C4 C5 -0.9(5)
C2 C3 C4 C10 177.7(3)
C3 C4 C5 C6 -174.2(3)
C3 C4 C5 C9 4.0(5)
C4 C5 C6 C7 -179.0(3)
C4 C5 C9 Na1 112.1(6)
C4 C5 C9 N1 174.8(3)
C4 C5 C9 C1 -4.0(5)
C5 C6 C7 C8 2.9(5)
C6 C5 C9 Na1 -69.7(6)
C6 C5 C9 N1 -7.0(4)
C6 C5 C9 C1 174.3(3)
C6 C7 C8 N1 -5.2(5)
C6 C7 C8 C11 170.5(3)
C7 C8 C11 N2 -6.9(5)
C8 N1 C9 Na1 156.6(3)
C8 N1 C9 C1 -176.2(3)
C8 N1 C9 C5 5.0(4)
C9 N1 C8 C7 1.2(5)
C9 N1 C8 C11 -174.5(3)
C9 C1 C2 C3 2.2(5)
C9 C5 C6 C7 2.8(5)
C10 C4 C5 C6 7.2(5)
C10 C4 C5 C9 -174.7(3)
C11 N2 C12 C13 -114.7(4)
C11 N2 C12 C17 71.8(5)
C12 N2 C11 C8 -173.8(3)
C12 C13 C14 C15 -1.0(6)
C13 C12 C17 C16 -0.7(5)
C13 C12 C17 C20 177.5(3)
C13 C14 C15 C16 1.0(6)
C13 C14 C15 C19 -176.5(4)
C14 C15 C16 C17 -0.9(6)
C15 C16 C17 C12 0.8(6)
C15 C16 C17 C20 -177.4(4)
C17 C12 C13 C14 0.8(5)
C17 C12 C13 C18 -178.6(3)
C18 C13 C14 C15 178.4(4)
C19 C15 C16 C17 176.6(4)
C21 C22 C23 C24 -1.1(5)
C22 C21 C29 N3 -175.0(3)
C22 C21 C29 C25 4.2(4)
C22 C23 C24 C25 1.9(5)
C22 C23 C24 C30 -178.0(3)
C23 C24 C25 C26 180.0(3)
C23 C24 C25 C29 0.4(4)
C24 C25 C26 C27 -174.8(3)
C24 C25 C29 N3 175.7(3)
C24 C25 C29 C21 -3.5(4)
C25 C26 C27 C28 -1.4(5)
C26 C25 C29 N3 -3.9(4)
C26 C25 C29 C21 176.9(3)
C26 C27 C28 N3 -3.4(5)
C26 C27 C28 C31 173.6(3)
C27 C28 C31 N4 -8.4(5)
C28 N3 C29 C21 178.7(3)
C28 N3 C29 C25 -0.5(4)
C29 N3 C28 C27 4.3(4)
C29 N3 C28 C31 -173.0(3)
C29 C21 C22 C23 -2.0(5)
C29 C25 C26 C27 4.7(4)
C30 C24 C25 C26 -0.1(5)
C30 C24 C25 C29 -179.7(3)
C31 N4 C32 C33 101.4(5)
C31 N4 C32 C37 -84.6(5)
C32 N4 C31 C28 -177.8(3)
C32 C33 C34 C35 -2.0(8)
C33 C32 C37 C36 0.9(6)
C33 C32 C37 C40 -178.1(4)
C33 C34 C35 C36 4.3(7)
C33 C34 C35 C39 -176.4(4)
C34 C35 C36 C37 -3.9(6)
C35 C36 C37 C32 1.4(5)
C35 C36 C37 C40 -179.5(3)
C37 C32 C33 C34 -0.6(7)
C37 C32 C33 C38 179.0(5)
C38 C33 C34 C35 178.4(5)
C39 C35 C36 C37 176.7(4)
C41 C42 C43 C44 -1.8(6)
C42 C41 C49 N5 177.1(3)
C42 C41 C49 C45 -4.0(5)
C42 C43 C44 C45 -1.4(6)
C42 C43 C44 C50 176.7(4)
C43 C44 C45 C46 -177.3(4)
C43 C44 C45 C49 1.6(6)
C44 C45 C46 C47 179.5(4)
C44 C45 C49 N5 180.0(3)
C44 C45 C49 C41 1.1(5)
C45 C46 C47 C48 0.5(6)
C46 C45 C49 N5 -1.1(5)
C46 C45 C49 C41 -179.9(3)
C46 C47 C48 N5 -1.1(5)
C46 C47 C48 C51 174.9(3)
C47 C48 C51 N6 8.2(5)
C48 N5 C49 C41 179.4(3)
C48 N5 C49 C45 0.5(4)
C49 N5 C48 C47 0.6(5)
C49 N5 C48 C51 -175.5(3)
C49 C41 C42 C43 4.4(5)
C49 C45 C46 C47 0.5(5)
C50 C44 C45 C46 4.7(6)
C50 C44 C45 C49 -176.4(4)
C51 N6 C52 C53 -97.6(4)
C51 N6 C52 C57 89.6(4)
C52 N6 C51 C48 -172.4(3)
C52 C53 C54 C55 0.6(6)
C53 C52 C57 C56 0.1(5)
C53 C52 C57 C60 179.1(4)
C53 C54 C55 C56 -0.6(6)
C53 C54 C55 C59 179.1(4)
C54 C55 C56 C57 0.4(6)
C55 C56 C57 C52 -0.1(6)
C55 C56 C57 C60 -179.1(4)
C57 C52 C53 C54 -0.3(5)
C57 C52 C53 C58 -179.4(4)
C58 C53 C54 C55 179.6(4)
C59 C55 C56 C57 -179.4(4)
C61 C62 C63 C64 0.6(6)
C62 C61 C69 N7 179.8(3)
C62 C61 C69 C65 -1.2(4)
C62 C63 C64 C65 -1.4(6)
C62 C63 C64 C70 177.4(4)
C63 C64 C65 C66 179.7(3)
C63 C64 C65 C69 0.8(5)
C64 C65 C66 C67 -177.7(3)
C64 C65 C69 N7 179.4(3)
C64 C65 C69 C61 0.5(5)
C65 C66 C67 C68 -1.5(6)
C66 C65 C69 N7 0.4(5)
C66 C65 C69 C61 -178.5(3)
C66 C67 C68 N7 0.0(6)
C66 C67 C68 C71 178.1(3)
C67 C68 C71 N8 -3.4(5)
C68 N7 C69 C61 177.1(3)
C68 N7 C69 C65 -1.9(4)
C69 N7 C68 C67 1.6(5)
C69 N7 C68 C71 -176.5(3)
C69 C61 C62 C63 0.7(5)
C69 C65 C66 C67 1.3(5)
C70 C64 C65 C66 0.9(5)
C70 C64 C65 C69 -178.0(3)
C71 N8 C72 C73 -80.7(5)
C71 N8 C72 C77 102.8(5)
C72 N8 C71 C68 -179.9(3)
C72 C73 C74 C75 -2.3(7)
C73 C72 C77 C76 -0.4(7)
C73 C72 C77 C80 -179.7(4)
C73 C74 C75 C76 1.9(8)
C73 C74 C75 C79 -175.5(5)
C74 C75 C76 C77 -0.8(9)
C75 C76 C77 C72 0.0(8)
C75 C76 C77 C80 179.3(6)
C77 C72 C73 C74 1.5(6)
C77 C72 C73 C78 179.1(4)
C78 C73 C74 C75 -179.9(5)
C79 C75 C76 C77 176.6(5)
C81 C82 C83 C84 -0.6(5)
C82 C81 C89 N9 -179.4(3)
C82 C81 C89 C85 0.6(5)
C82 C81 O5 Na3 162.5(3)
C82 C83 C84 C85 1.5(5)
C82 C83 C84 C90 -179.5(3)
C83 C84 C85 C86 177.1(3)
C83 C84 C85 C89 -1.3(5)
C84 C85 C86 C87 179.6(4)
C84 C85 C89 N9 -179.7(3)
C84 C85 C89 C81 0.3(5)
C85 C86 C87 C88 1.4(6)
C86 C85 C89 N9 1.8(5)
C86 C85 C89 C81 -178.2(3)
C86 C87 C88 N9 -0.6(6)
C86 C87 C88 C91 -178.3(4)
C87 C88 C91 N10 -176.5(4)
C88 N9 C89 C81 179.0(3)
C88 N9 C89 C85 -1.0(5)
C89 N9 C88 C87 0.4(5)
C89 N9 C88 C91 178.1(3)
C89 C81 C82 C83 -0.5(5)
C89 C81 O5 Na3 -18.6(4)
C89 C85 C86 C87 -1.9(5)
C90 C84 C85 C86 -1.9(6)
C90 C84 C85 C89 179.7(3)
C91 N10 C92 C93 65.2(5)
C91 N10 C92 C97 -114.6(4)
C92 N10 C91 C88 -176.0(4)
C92 C93 C94 C95 -3.2(8)
C93 C92 C97 C96 2.2(6)
C93 C92 C97 C100 -179.4(4)
C93 C94 C95 C96 2.1(8)
C93 C94 C95 C99 -174.5(5)
C94 C95 C96 C97 1.3(7)
C95 C96 C97 C92 -3.4(6)
C95 C96 C97 C100 178.2(4)
C97 C92 C93 C94 1.0(7)
C97 C92 C93 C98 -176.0(4)
C98 C93 C94 C95 173.8(5)
C99 C95 C96 C97 178.0(4)
C101 C102 C103 C104 0.9(6)
C102 C101 C109 N11 -177.9(3)
C102 C101 C109 C105 1.9(4)
C102 C103 C104 C105 -0.2(6)
C102 C103 C104 C110 179.4(4)
C103 C104 C105 C106 -179.9(3)
C103 C104 C105 C109 0.4(5)
C104 C105 C106 C107 -177.5(4)
C104 C105 C109 N11 178.4(3)
C104 C105 C109 C101 -1.3(5)
C105 C106 C107 C108 -0.2(5)
C106 C105 C109 N11 -1.2(5)
C106 C105 C109 C101 179.0(3)
C106 C107 C108 N11 -3.0(5)
C106 C107 C108 C111 175.4(3)
C107 C108 C111 N12 2.2(5)
C108 N11 C109 C101 178.0(3)
C108 N11 C109 C105 -1.7(5)
C109 N11 C108 C107 3.9(5)
C109 N11 C108 C111 -174.6(3)
C109 C101 C102 C103 -1.7(5)
C109 C105 C106 C107 2.1(5)
C110 C104 C105 C106 0.5(6)
C110 C104 C105 C109 -179.2(3)
C111 N12 C112 C113 -118.5(4)
C111 N12 C112 C117 68.7(5)
C112 N12 C111 C108 -172.9(3)
C112 C113 C114 C115 1.9(7)
C113 C112 C117 C116 -2.4(5)
C113 C112 C117 C120 -179.9(4)
C113 C114 C115 C116 -2.3(6)
C113 C114 C115 C119 177.0(4)
C114 C115 C116 C117 0.4(6)
C115 C116 C117 C112 2.0(6)
C115 C116 C117 C120 179.5(4)
C117 C112 C113 C114 0.6(6)
C117 C112 C113 C118 179.6(4)
C118 C113 C114 C115 -177.1(5)
C119 C115 C116 C117 -179.0(4)
C121 C122 C123 C124 -0.5(6)
C122 C121 C129 N13 -179.5(3)
C122 C121 C129 C125 -0.2(4)
C122 C123 C124 C125 -0.4(6)
C122 C123 C124 C130 -180.0(4)
C123 C124 C125 C126 -179.3(3)
C123 C124 C125 C129 0.9(5)
C124 C125 C126 C127 -177.1(3)
C124 C125 C129 N13 178.6(3)
C124 C125 C129 C121 -0.6(5)
C125 C126 C127 C128 -1.1(5)
C126 C125 C129 N13 -1.2(5)
C126 C125 C129 C121 179.5(3)
C126 C127 C128 N13 -2.2(5)
C126 C127 C128 C131 175.4(3)
C127 C128 C131 N14 -4.2(5)
C128 N13 C129 C121 177.4(3)
C128 N13 C129 C125 -1.9(4)
C129 N13 C128 C127 3.6(5)
C129 N13 C128 C131 -174.0(3)
C129 C121 C122 C123 0.8(5)
C129 C125 C126 C127 2.7(5)
C130 C124 C125 C126 0.3(5)
C130 C124 C125 C129 -179.5(3)
C131 N14 C132 C133 100.4(5)
C131 N14 C132 C137 -86.2(5)
C132 N14 C131 C128 -177.7(4)
C132 C133 C134 C135 -0.3(7)
C133 C132 C137 C136 -1.7(6)
C133 C132 C137 C140 178.3(4)
C133 C134 C135 C136 -0.3(7)
C133 C134 C135 C139 179.8(4)
C134 C135 C136 C137 -0.2(6)
C135 C136 C137 C132 1.2(6)
C135 C136 C137 C140 -178.8(4)
C137 C132 C133 C134 1.3(6)
C137 C132 C133 C138 -178.8(4)
C138 C133 C134 C135 179.8(5)
C139 C135 C136 C137 179.7(4)
C141 C142 C143 C144 -0.6(5)
C142 C141 C149 N15 -176.6(3)
C142 C141 C149 C145 0.9(4)
C142 C143 C144 C145 0.6(5)
C142 C143 C144 C150 178.4(3)
C143 C144 C145 C146 178.8(3)
C143 C144 C145 C149 0.3(5)
C144 C145 C146 C147 -175.6(3)
C144 C145 C149 N15 176.4(3)
C144 C145 C149 C141 -1.0(4)
C145 C146 C147 C148 -0.6(5)
C146 C145 C149 N15 -2.3(4)
C146 C145 C149 C141 -179.7(3)
C146 C147 C148 N15 -3.0(5)
C146 C147 C148 C151 172.7(3)
C147 C148 C151 N16 -5.6(5)
C148 N15 C149 C141 176.4(3)
C148 N15 C149 C145 -1.0(4)
C149 N15 C148 C147 3.8(5)
C149 N15 C148 C151 -172.2(3)
C149 C141 C142 C143 -0.1(5)
C149 C145 C146 C147 3.0(5)
C150 C144 C145 C146 1.0(5)
C150 C144 C145 C149 -177.6(3)
C151 N16 C152 C153 103.9(4)
C151 N16 C152 C157 -83.5(5)
C152 N16 C151 C148 -177.1(3)
C152 C153 C154 C155 0.1(6)
C153 C152 C157 C156 2.9(5)
C153 C152 C157 C160 -179.0(3)
C153 C154 C155 C156 2.1(7)
C153 C154 C155 C159 -178.1(5)
C154 C155 C156 C157 -1.9(7)
C155 C156 C157 C152 -0.6(6)
C155 C156 C157 C160 -178.6(4)
C157 C152 C153 C154 -2.7(5)
C157 C152 C153 C158 179.0(4)
C158 C153 C154 C155 178.4(4)
C159 C155 C156 C157 178.3(4)
O5 C81 C82 C83 178.5(3)
O5 C81 C89 N9 1.6(4)
O5 C81 C89 C85 -178.4(3)
